data_1556612
loop_
_publ_author_name
'Gaschard, M.'
'Nehzat, F.'
'Cheminel, T.'
'Therrien, B.'

_publ_section_title
;
 Arene Ruthenium Metalla-Assemblies with Anthracene Moieties for PDT
 Application
;
_journal_name_full Inorganics
_journal_page_first 97
_journal_paper_doi 10.3390/inorganics6030097
_journal_volume 6
_journal_year 2018
_chemical_formula_moiety 'C100 H88 N4 O12 Ru4, 4 C F3 S O3, 4 C3 H6 O'
_chemical_formula_sum 'C116 H112 F12 N4 O24 Ru4 S4'
_chemical_formula_weight 2706.61
_space_group_crystal_system triclinic
_space_group_IT_number 2
_space_group_name_Hall '-P 1'
_space_group_name_H-M_alt 'P -1'
_atom_sites_solution_hydrogens geom
_cell_angle_alpha 115.639(5)
_cell_angle_beta 98.267(5)
_cell_angle_gamma 101.194(6)
_cell_formula_units_Z 2
_cell_length_a 16.0557(11)
_cell_length_b 20.7694(15)
_cell_length_c 21.3136(14)
_cell_measurement_reflns_used 8000
_cell_measurement_temperature 203(2)
_cell_measurement_theta_max 28.95
_cell_measurement_theta_min 1.75
_cell_volume 6073.6(8)
_computing_cell_refinement 'CELL (Stoe IPDS Software, 2000)'
_computing_data_collection 'EXPOSE (Stoe IPDS Software, 2000)'
_computing_data_reduction 'INTEGRATE (Stoe IPDS Software, 2000)'
_computing_molecular_graphics 'ORTEP (Farrugia, 1997)'
_computing_publication_material 'SHELXL-2014/7 (Sheldrick, 2014)'
_computing_structure_refinement 'SHELXL-2014/7 (Sheldrick, 2014)'
_computing_structure_solution 'SHELXS-97 (Sheldrick, 1990)'
_diffrn_ambient_temperature 203(2)
_diffrn_detector_area_resol_mean 0.81\%A
_diffrn_measured_fraction_theta_full 1.000
_diffrn_measured_fraction_theta_max 0.989
_diffrn_measurement_device_type 'STOE IPDS'
_diffrn_measurement_method 'phi oscillation'
_diffrn_radiation_type MoK\a
_diffrn_radiation_wavelength 0.71073
_diffrn_reflns_av_R_equivalents 0.1502
_diffrn_reflns_av_unetI/netI 0.2498
_diffrn_reflns_Laue_measured_fraction_full 1.000
_diffrn_reflns_Laue_measured_fraction_max 0.989
_diffrn_reflns_limit_h_max 22
_diffrn_reflns_limit_h_min -21
_diffrn_reflns_limit_k_max 28
_diffrn_reflns_limit_k_min -28
_diffrn_reflns_limit_l_max 29
_diffrn_reflns_limit_l_min -29
_diffrn_reflns_number 109049
_diffrn_reflns_point_group_measured_fraction_full 1.000
_diffrn_reflns_point_group_measured_fraction_max 0.989
_diffrn_reflns_theta_full 25.242
_diffrn_reflns_theta_max 29.328
_diffrn_reflns_theta_min 1.485
_diffrn_source 'fine-focus sealed tube'
_exptl_absorpt_coefficient_mu 0.644
_exptl_absorpt_correction_type none
_exptl_crystal_colour yellow
_exptl_crystal_density_diffrn 1.480
_exptl_crystal_description plate
_exptl_crystal_F_000 2752
_exptl_crystal_size_max 0.25
_exptl_crystal_size_mid 0.18
_exptl_crystal_size_min 0.14
_refine_diff_density_max 1.627
_refine_diff_density_min -1.213
_refine_diff_density_rms 0.162
_refine_ls_extinction_coef .
_refine_ls_extinction_method none
_refine_ls_goodness_of_fit_ref 0.836
_refine_ls_hydrogen_treatment constr
_refine_ls_matrix_type full
_refine_ls_number_parameters 1113
_refine_ls_number_reflns 32944
_refine_ls_number_restraints 0
_refine_ls_restrained_S_all 0.836
_refine_ls_R_factor_all 0.2609
_refine_ls_R_factor_gt 0.0911
_refine_ls_shift/su_max 0.983
_refine_ls_shift/su_mean 0.006
_refine_ls_structure_factor_coef Fsqd
_refine_ls_weighting_details 'w=1/[\s^2^(Fo^2^)+(0.1368P)^2^] where P=(Fo^2^+2Fc^2^)/3'
_refine_ls_weighting_scheme calc
_refine_ls_wR_factor_gt 0.2228
_refine_ls_wR_factor_ref 0.2939
_reflns_Friedel_coverage 0.000
_reflns_Friedel_fraction_full .
_reflns_Friedel_fraction_max .
_reflns_number_gt 9666
_reflns_number_total 32944
_reflns_threshold_expression 'I > 2\s(I)'
_cod_data_source_file Inorganics-2018-6-97.cif
_cod_data_source_block A1
_cod_database_code 1556612
_shelx_space_group_comment
;
The symmetry employed for this shelxl refinement is uniquely defined
by the following loop, which should always be used as a source of
symmetry information in preference to the above space-group names.
They are only intended as comments.
;

loop_
_space_group_symop_operation_xyz
'x, y, z'
'-x, -y, -z'

loop_
_atom_site_label
_atom_site_type_symbol
_atom_site_fract_x
_atom_site_fract_y
_atom_site_fract_z
_atom_site_U_iso_or_equiv
_atom_site_adp_type
_atom_site_occupancy
_atom_site_site_symmetry_order
_atom_site_calc_flag
_atom_site_refinement_flags_posn
_atom_site_refinement_flags_adp
_atom_site_refinement_flags_occupancy
_atom_site_disorder_assembly
_atom_site_disorder_group
C1 C 1.3279(6) 0.3556(6) 1.6388(5) 0.040(2) Uani 1 1 d . . . . .
C2 C 1.3226(6) 0.3125(6) 1.6805(5) 0.038(2) Uani 1 1 d . . . . .
C3 C 0.6489(7) 0.1868(6) 0.7998(5) 0.043(2) Uani 1 1 d . . . . .
C4 C 0.6449(7) 0.1416(6) 0.8399(5) 0.043(2) Uani 1 1 d . . . . .
C5 C 1.2862(7) 0.1440(6) 1.5440(6) 0.048(3) Uani 1 1 d . . . . .
H5 H 1.3092 0.1404 1.5846 0.058 Uiso 1 1 calc R U . . .
C6 C 1.2056(7) 0.0956(6) 1.4994(6) 0.050(3) Uani 1 1 d . . . . .
H6 H 1.1766 0.0585 1.5086 0.060 Uiso 1 1 calc R U . . .
C7 C 1.1688(7) 0.1026(6) 1.4415(6) 0.047(3) Uani 1 1 d . . . . .
H7 H 1.1133 0.0723 1.4118 0.056 Uiso 1 1 calc R U . . .
C8 C 1.2166(7) 0.1559(6) 1.4289(5) 0.039(2) Uani 1 1 d . . . . .
C9 C 1.2996(6) 0.2022(6) 1.4763(5) 0.038(2) Uani 1 1 d . . . . .
H9 H 1.3319 0.2387 1.4680 0.046 Uiso 1 1 calc R U . . .
C10 C 1.1801(8) 0.1684(6) 1.3714(6) 0.050(3) Uani 1 1 d . . . . .
C11 C 1.1484(7) 0.1798(6) 1.3246(5) 0.046(3) Uani 1 1 d . . . . .
C12 C 1.1098(7) 0.1891(6) 1.2679(5) 0.041(2) Uani 1 1 d . . . . .
C13 C 1.1588(7) 0.2389(7) 1.2510(6) 0.050(3) Uani 1 1 d . . . . .
C14 C 1.2459(7) 0.2794(7) 1.2877(6) 0.053(3) Uani 1 1 d . . . . .
H14 H 1.2730 0.2729 1.3253 0.064 Uiso 1 1 calc R U . . .
C15 C 1.2925(9) 0.3287(8) 1.2700(7) 0.070(4) Uani 1 1 d . . . . .
H15 H 1.3508 0.3548 1.2952 0.084 Uiso 1 1 calc R U . . .
C16 C 1.2541(9) 0.3399(7) 1.2153(7) 0.067(4) Uani 1 1 d . . . . .
H16 H 1.2869 0.3731 1.2035 0.080 Uiso 1 1 calc R U . . .
C17 C 1.1694(8) 0.3035(7) 1.1783(7) 0.062(3) Uani 1 1 d . . . . .
H17 H 1.1444 0.3129 1.1421 0.075 Uiso 1 1 calc R U . . .
C18 C 1.1184(7) 0.2516(6) 1.1935(5) 0.040(2) Uani 1 1 d . . . . .
C19 C 1.0321(7) 0.2103(6) 1.1546(5) 0.044(2) Uani 1 1 d . . . . .
C20 C 0.9838(7) 0.1565(6) 1.1678(6) 0.043(2) Uani 1 1 d . . . . .
C21 C 0.8971(7) 0.1151(6) 1.1292(6) 0.047(3) Uani 1 1 d . . . . .
H21 H 0.8699 0.1238 1.0933 0.056 Uiso 1 1 calc R U . . .
C22 C 0.8527(8) 0.0639(7) 1.1424(6) 0.058(3) Uani 1 1 d . . . . .
H22 H 0.7962 0.0348 1.1141 0.070 Uiso 1 1 calc R U . . .
C23 C 0.8921(8) 0.0536(7) 1.2009(6) 0.057(3) Uani 1 1 d . . . . .
H23 H 0.8601 0.0192 1.2118 0.069 Uiso 1 1 calc R U . . .
C24 C 0.9746(7) 0.0930(6) 1.2397(6) 0.048(3) Uani 1 1 d . . . . .
H24 H 0.9998 0.0847 1.2766 0.058 Uiso 1 1 calc R U . . .
C25 C 1.0232(7) 0.1460(6) 1.2260(5) 0.042(2) Uani 1 1 d . . . . .
C26 C 0.9954(7) 0.2214(6) 1.0963(6) 0.044(2) Uani 1 1 d . . . . .
C27 C 0.9656(7) 0.2319(6) 1.0483(6) 0.048(3) Uani 1 1 d . . . . .
C28 C 0.9375(7) 0.2478(6) 0.9923(6) 0.045(3) Uani 1 1 d . . . . .
C29 C 0.9685(8) 0.3193(6) 1.0009(6) 0.050(3) Uani 1 1 d . . . . .
H29 H 1.0067 0.3574 1.0439 0.060 Uiso 1 1 calc R U . . .
C30 C 0.9420(8) 0.3324(7) 0.9456(6) 0.052(3) Uani 1 1 d . . . . .
H30 H 0.9615 0.3798 0.9501 0.062 Uiso 1 1 calc R U . . .
C31 C 0.8863(7) 0.2753(7) 0.8828(6) 0.048(3) Uani 1 1 d . . . . .
H31 H 0.8686 0.2849 0.8450 0.058 Uiso 1 1 calc R U . . .
C32 C 0.8833(7) 0.1939(6) 0.9281(5) 0.041(2) Uani 1 1 d . . . . .
H32 H 0.8642 0.1458 0.9219 0.049 Uiso 1 1 calc R U . . .
C33 C 1.0890(7) 0.2197(6) 1.6029(6) 0.043(2) Uani 1 1 d . . . . .
H33 H 1.1122 0.2134 1.6417 0.051 Uiso 1 1 calc R U . . .
C34 C 1.0335(7) 0.1599(6) 1.5425(5) 0.044(2) Uani 1 1 d . . . . .
H34 H 1.0175 0.1137 1.5411 0.053 Uiso 1 1 calc R U . . .
C35 C 1.0012(7) 0.1672(6) 1.4838(6) 0.047(3) Uani 1 1 d . . . . .
H35 H 0.9641 0.1261 1.4422 0.057 Uiso 1 1 calc R U . . .
C36 C 1.0241(6) 0.2357(6) 1.4871(5) 0.040(2) Uani 1 1 d . . . . .
C37 C 1.0808(7) 0.2952(6) 1.5502(6) 0.045(2) Uani 1 1 d . . . . .
H37 H 1.0982 0.3415 1.5521 0.054 Uiso 1 1 calc R U . . .
C38 C 0.9899(7) 0.2474(6) 1.4293(5) 0.044(2) Uani 1 1 d . . . . .
C39 C 0.9591(7) 0.2560(6) 1.3808(5) 0.044(2) Uani 1 1 d . . . . .
C40 C 0.9250(6) 0.2716(6) 1.3258(5) 0.037(2) Uani 1 1 d . . . . .
C41 C 0.9764(6) 0.3250(6) 1.3148(5) 0.039(2) Uani 1 1 d . . . . .
C42 C 1.0624(7) 0.3682(6) 1.3575(6) 0.043(2) Uani 1 1 d . . . . .
H42 H 1.0870 0.3598 1.3946 0.052 Uiso 1 1 calc R U . . .
C43 C 1.1096(7) 0.4211(7) 1.3460(6) 0.056(3) Uani 1 1 d . . . . .
H43 H 1.1656 0.4496 1.3757 0.067 Uiso 1 1 calc R U . . .
C44 C 1.0751(8) 0.4332(7) 1.2902(6) 0.052(3) Uani 1 1 d . . . . .
H44 H 1.1089 0.4692 1.2820 0.062 Uiso 1 1 calc R U . . .
C45 C 0.9944(7) 0.3943(6) 1.2478(5) 0.043(2) Uani 1 1 d . . . . .
H45 H 0.9729 0.4034 1.2104 0.051 Uiso 1 1 calc R U . . .
C46 C 0.9413(6) 0.3400(5) 1.2586(5) 0.034(2) Uani 1 1 d . . . . .
C47 C 0.8552(6) 0.2985(6) 1.2161(5) 0.037(2) Uani 1 1 d . . . . .
C48 C 0.8027(7) 0.2469(6) 1.2282(5) 0.040(2) Uani 1 1 d . . . . .
C49 C 0.7147(7) 0.2067(7) 1.1882(6) 0.052(3) Uani 1 1 d . . . . .
H49 H 0.6902 0.2162 1.1519 0.063 Uiso 1 1 calc R U . . .
C50 C 0.6659(8) 0.1566(7) 1.2001(7) 0.063(3) Uani 1 1 d . . . . .
H50 H 0.6079 0.1319 1.1733 0.075 Uiso 1 1 calc R U . . .
C51 C 0.7032(9) 0.1405(7) 1.2551(7) 0.068(4) Uani 1 1 d . . . . .
H51 H 0.6697 0.1040 1.2628 0.081 Uiso 1 1 calc R U . . .
C52 C 0.7857(7) 0.1772(6) 1.2953(6) 0.049(3) Uani 1 1 d . . . . .
H52 H 0.8085 0.1669 1.3315 0.059 Uiso 1 1 calc R U . . .
C53 C 0.8379(7) 0.2310(6) 1.2834(6) 0.042(2) Uani 1 1 d . . . . .
C54 C 0.8213(7) 0.3142(6) 1.1612(5) 0.043(2) Uani 1 1 d . . . . .
C55 C 0.7899(7) 0.3271(6) 1.1148(5) 0.042(2) Uani 1 1 d . . . . .
C56 C 0.7572(6) 0.3394(6) 1.0588(5) 0.038(2) Uani 1 1 d . . . . .
C57 C 0.8036(7) 0.3931(6) 1.0459(6) 0.047(3) Uani 1 1 d . . . . .
H57 H 0.8576 0.4250 1.0773 0.056 Uiso 1 1 calc R U . . .
C58 C 0.7704(8) 0.3997(6) 0.9862(5) 0.048(3) Uani 1 1 d . . . . .
H58 H 0.8024 0.4352 0.9766 0.058 Uiso 1 1 calc R U . . .
C59 C 0.6917(7) 0.3546(6) 0.9423(6) 0.048(3) Uani 1 1 d . . . . .
H59 H 0.6689 0.3605 0.9031 0.057 Uiso 1 1 calc R U . . .
C60 C 0.6783(6) 0.2955(6) 1.0104(5) 0.037(2) Uani 1 1 d . . . . .
H60 H 0.6459 0.2588 1.0183 0.045 Uiso 1 1 calc R U . . .
C61 C 1.5727(7) 0.3428(8) 1.6133(8) 0.062(3) Uani 1 1 d . . . . .
C62 C 1.5800(7) 0.3315(9) 1.6731(7) 0.069(4) Uani 1 1 d . . . . .
H62 H 1.5986 0.3724 1.7189 0.083 Uiso 1 1 calc R U . . .
C63 C 1.5607(8) 0.2619(11) 1.6661(8) 0.072(4) Uani 1 1 d . . . . .
H63 H 1.5663 0.2560 1.7072 0.086 Uiso 1 1 calc R U . . .
C64 C 1.5325(8) 0.1987(9) 1.5981(10) 0.076(4) Uani 1 1 d . . . . .
C65 C 1.5209(7) 0.2102(7) 1.5363(7) 0.058(3) Uani 1 1 d . . . . .
H65 H 1.4992 0.1695 1.4905 0.070 Uiso 1 1 calc R U . . .
C66 C 1.5417(7) 0.2808(7) 1.5443(6) 0.050(3) Uani 1 1 d . . . . .
H66 H 1.5353 0.2878 1.5039 0.060 Uiso 1 1 calc R U . . .
C67 C 1.5843(9) 0.4181(8) 1.6192(8) 0.078(2) Uani 1 1 d . . . . .
H67 H 1.5410 0.4171 1.5810 0.093 Uiso 1 1 calc R U . . .
C68 C 1.6762(12) 0.4439(10) 1.6149(10) 0.114(2) Uani 1 1 d . . . . .
H68A H 1.6833 0.4884 1.6101 0.172 Uiso 1 1 calc R U . . .
H68B H 1.6871 0.4057 1.5740 0.172 Uiso 1 1 calc R U . . .
H68C H 1.7170 0.4543 1.6580 0.172 Uiso 1 1 calc R U . . .
C69 C 1.5865(13) 0.4729(10) 1.6858(10) 0.114(2) Uani 1 1 d . . . . .
H69A H 1.5295 0.4642 1.6948 0.172 Uiso 1 1 calc R U . . .
H69B H 1.6025 0.5206 1.6873 0.172 Uiso 1 1 calc R U . . .
H69C H 1.6289 0.4722 1.7220 0.172 Uiso 1 1 calc R U . . .
C70 C 1.5026(13) 0.1181(12) 1.5827(15) 0.152(10) Uani 1 1 d . . . . .
H70A H 1.5531 0.1009 1.5887 0.227 Uiso 1 1 calc R U . . .
H70B H 1.4668 0.0878 1.5342 0.227 Uiso 1 1 calc R U . . .
H70C H 1.4691 0.1147 1.6156 0.227 Uiso 1 1 calc R U . . .
C71 C 1.1505(8) 0.4073(6) 1.8016(5) 0.047(3) Uani 1 1 d . . . . .
C72 C 1.0773(7) 0.3953(8) 1.7502(6) 0.059(3) Uani 1 1 d . . . . .
H72 H 1.0246 0.3608 1.7411 0.070 Uiso 1 1 calc R U . . .
C73 C 1.0838(8) 0.4363(7) 1.7114(7) 0.060(3) Uani 1 1 d . . . . .
H73 H 1.0344 0.4279 1.6770 0.072 Uiso 1 1 calc R U . . .
C74 C 1.1577(9) 0.4864(7) 1.7223(6) 0.056(3) Uani 1 1 d . . . . .
C75 C 1.2340(8) 0.4999(6) 1.7767(7) 0.056(3) Uani 1 1 d . . . . .
H75 H 1.2864 0.5346 1.7856 0.067 Uiso 1 1 calc R U . . .
C76 C 1.2287(7) 0.4613(6) 1.8150(6) 0.051(3) Uani 1 1 d . . . . .
H76 H 1.2776 0.4709 1.8505 0.061 Uiso 1 1 calc R U . . .
C77 C 1.1511(9) 0.3599(8) 1.8396(8) 0.078(2) Uani 1 1 d . . . . .
H77 H 1.2050 0.3443 1.8374 0.093 Uiso 1 1 calc R U . . .
C78 C 1.0753(12) 0.2907(10) 1.8067(10) 0.114(2) Uani 1 1 d . . . . .
H78A H 1.0213 0.3032 1.8004 0.172 Uiso 1 1 calc R U . . .
H78B H 1.0753 0.2684 1.8379 0.172 Uiso 1 1 calc R U . . .
H78C H 1.0807 0.2561 1.7608 0.172 Uiso 1 1 calc R U . . .
C79 C 1.1563(13) 0.4075(10) 1.9178(10) 0.114(2) Uani 1 1 d . . . . .
H79A H 1.1059 0.4260 1.9217 0.172 Uiso 1 1 calc R U . . .
H79B H 1.2087 0.4487 1.9392 0.172 Uiso 1 1 calc R U . . .
H79C H 1.1575 0.3782 1.9423 0.172 Uiso 1 1 calc R U . . .
C80 C 1.1700(11) 0.5204(8) 1.6749(8) 0.080(4) Uani 1 1 d . . . . .
H80A H 1.1373 0.4851 1.6264 0.120 Uiso 1 1 calc R U . . .
H80B H 1.2312 0.5344 1.6767 0.120 Uiso 1 1 calc R U . . .
H80C H 1.1494 0.5639 1.6909 0.120 Uiso 1 1 calc R U . . .
C81 C 0.8090(8) 0.0970(8) 0.6724(6) 0.060(3) Uani 1 1 d . . . . .
C82 C 0.8864(9) 0.1117(10) 0.7221(8) 0.080(5) Uani 1 1 d . . . . .
H82 H 0.9348 0.1499 0.7304 0.096 Uiso 1 1 calc R U . . .
C83 C 0.8938(14) 0.0717(16) 0.7595(9) 0.128(10) Uani 1 1 d . . . . .
H83 H 0.9478 0.0810 0.7894 0.154 Uiso 1 1 calc R U . . .
C84 C 0.8232(14) 0.0192(11) 0.7526(9) 0.092(5) Uani 1 1 d . . . . .
C85 C 0.7460(10) -0.0007(8) 0.7023(7) 0.072(4) Uani 1 1 d . . . . .
H85 H 0.6990 -0.0398 0.6947 0.086 Uiso 1 1 calc R U . . .
C86 C 0.7376(8) 0.0390(7) 0.6612(6) 0.060(3) Uani 1 1 d . . . . .
H86 H 0.6852 0.0260 0.6277 0.072 Uiso 1 1 calc R U . . .
C87 C 0.7944(9) 0.1383(8) 0.6310(8) 0.078(2) Uani 1 1 d . . . . .
H87 H 0.7340 0.1415 0.6280 0.093 Uiso 1 1 calc R U . . .
C88 C 0.8538(12) 0.2164(10) 0.6653(10) 0.114(2) Uani 1 1 d . . . . .
H88A H 0.8392 0.2467 0.7087 0.172 Uiso 1 1 calc R U . . .
H88B H 0.8464 0.2365 0.6326 0.172 Uiso 1 1 calc R U . . .
H88C H 0.9137 0.2161 0.6766 0.172 Uiso 1 1 calc R U . . .
C89 C 0.8012(13) 0.0958(10) 0.5560(10) 0.114(2) Uani 1 1 d . . . . .
H89A H 0.8569 0.0852 0.5570 0.172 Uiso 1 1 calc R U . . .
H89B H 0.7966 0.1249 0.5316 0.172 Uiso 1 1 calc R U . . .
H89C H 0.7547 0.0498 0.5310 0.172 Uiso 1 1 calc R U . . .
C90 C 0.827(2) -0.0143(13) 0.8008(10) 0.178(13) Uani 1 1 d . . . . .
H90A H 0.8736 0.0177 0.8435 0.266 Uiso 1 1 calc R U . . .
H90B H 0.8370 -0.0621 0.7766 0.266 Uiso 1 1 calc R U . . .
H90C H 0.7720 -0.0204 0.8137 0.266 Uiso 1 1 calc R U . . .
C91 C 0.4452(8) 0.3020(7) 0.8984(7) 0.059(3) Uani 1 1 d . . . . .
C92 C 0.4532(7) 0.2791(9) 0.9529(6) 0.069(4) Uani 1 1 d . . . . .
H92 H 0.4730 0.3148 1.0012 0.083 Uiso 1 1 calc R U . . .
C93 C 0.4311(7) 0.2032(9) 0.9336(7) 0.067(4) Uani 1 1 d . . . . .
H93 H 0.4363 0.1893 0.9697 0.081 Uiso 1 1 calc R U . . .
C94 C 0.4021(7) 0.1487(7) 0.8630(7) 0.058(3) Uani 1 1 d . . . . .
C95 C 0.3950(7) 0.1696(7) 0.8090(6) 0.053(3) Uani 1 1 d . . . . .
H95 H 0.3750 0.1329 0.7610 0.064 Uiso 1 1 calc R U . . .
C96 C 0.4174(7) 0.2444(8) 0.8253(6) 0.061(3) Uani 1 1 d . . . . .
H96 H 0.4142 0.2568 0.7882 0.073 Uiso 1 1 calc R U . . .
C97 C 0.4720(9) 0.3834(8) 0.9176(8) 0.078(2) Uani 1 1 d . . . . .
H97 H 0.5230 0.4074 0.9594 0.093 Uiso 1 1 calc R U . . .
C98 C 0.5018(13) 0.3980(10) 0.8608(10) 0.114(2) Uani 1 1 d . . . . .
H98A H 0.5427 0.3704 0.8440 0.172 Uiso 1 1 calc R U . . .
H98B H 0.5300 0.4503 0.8805 0.172 Uiso 1 1 calc R U . . .
H98C H 0.4521 0.3826 0.8214 0.172 Uiso 1 1 calc R U . . .
C99 C 0.4021(12) 0.4165(10) 0.9426(10) 0.114(2) Uani 1 1 d . . . . .
H99A H 0.3519 0.3976 0.9025 0.172 Uiso 1 1 calc R U . . .
H99B H 0.4232 0.4697 0.9632 0.172 Uiso 1 1 calc R U . . .
H99C H 0.3858 0.4037 0.9782 0.172 Uiso 1 1 calc R U . . .
C100 C 0.3851(10) 0.0687(10) 0.8448(9) 0.093(5) Uani 1 1 d . . . . .
H10A H 0.3229 0.0459 0.8321 0.140 Uiso 1 1 calc R U . . .
H10B H 0.4129 0.0651 0.8856 0.140 Uiso 1 1 calc R U . . .
H10C H 0.4085 0.0436 0.8048 0.140 Uiso 1 1 calc R U . . .
O21 O 0.5683(10) 0.1285(9) 1.0132(8) 0.196(4) Uani 1 1 d G . . . .
C105 C 0.6021(9) 0.0853(8) 0.9841(6) 0.150(5) Uani 1 1 d G . . . .
C106 C 0.5555(14) 0.0058(8) 0.9269(11) 0.197(5) Uani 1 1 d G . . . .
H10D H 0.5851 -0.0271 0.9347 0.296 Uiso 1 1 calc R U . . .
H10E H 0.5559 0.0013 0.8802 0.296 Uiso 1 1 calc R U . . .
H10F H 0.4959 -0.0072 0.9297 0.296 Uiso 1 1 calc R U . . .
C107 C 0.6985(9) 0.1005(13) 0.9957(12) 0.197(5) Uani 1 1 d G . . . .
H10G H 0.7216 0.1427 0.9891 0.296 Uiso 1 1 calc R U . . .
H10H H 0.7118 0.0577 0.9617 0.296 Uiso 1 1 calc R U . . .
H10I H 0.7246 0.1109 1.0437 0.296 Uiso 1 1 calc R U . . .
O22 O 1.3976(11) 0.5184(9) 1.5836(9) 0.196(4) Uani 1 1 d G . . . .
C108 C 1.3363(9) 0.4839(8) 1.5373(7) 0.150(5) Uani 1 1 d G . . . .
C109 C 1.2584(13) 0.5110(13) 1.5230(11) 0.197(5) Uani 1 1 d G . . . .
H10J H 1.2602 0.5549 1.5655 0.296 Uiso 1 1 calc R U . . .
H10K H 1.2050 0.4727 1.5103 0.296 Uiso 1 1 calc R U . . .
H10L H 1.2605 0.5224 1.4841 0.296 Uiso 1 1 calc R U . . .
C110 C 1.3237(15) 0.4066(9) 1.4813(10) 0.197(5) Uani 1 1 d G . . . .
H11A H 1.3312 0.4066 1.4375 0.296 Uiso 1 1 calc R U . . .
H11B H 1.2655 0.3767 1.4730 0.296 Uiso 1 1 calc R U . . .
H11C H 1.3660 0.3863 1.4972 0.296 Uiso 1 1 calc R U . . .
O23 O 0.9448(11) 0.3933(10) 1.5650(9) 0.196(4) Uani 1 1 d G . . . .
C111 C 0.8858(10) 0.3753(7) 1.5185(7) 0.150(5) Uani 1 1 d G . . . .
C112 C 0.8038(12) 0.3121(11) 1.4957(12) 0.197(5) Uani 1 1 d G . . . .
H11D H 0.8153 0.2811 1.5167 0.296 Uiso 1 1 calc R U . . .
H11E H 0.7870 0.2830 1.4441 0.296 Uiso 1 1 calc R U . . .
H11F H 0.7572 0.3321 1.5117 0.296 Uiso 1 1 calc R U . . .
C113 C 0.8783(15) 0.4128(12) 1.4736(11) 0.197(5) Uani 1 1 d G . . . .
H11G H 0.9355 0.4422 1.4788 0.296 Uiso 1 1 calc R U . . .
H11H H 0.8410 0.4446 1.4887 0.296 Uiso 1 1 calc R U . . .
H11I H 0.8533 0.3760 1.4240 0.296 Uiso 1 1 calc R U . . .
O24 O 1.4377(10) 0.2702(10) 1.3959(8) 0.196(4) Uani 1 1 d G . . . .
C114 C 1.4650(9) 0.2390(7) 1.3488(7) 0.150(5) Uani 1 1 d G . . . .
C115 C 1.4102(14) 0.1794(11) 1.2748(8) 0.197(5) Uani 1 1 d G . . . .
H11J H 1.3747 0.1390 1.2786 0.296 Uiso 1 1 calc R U . . .
H11K H 1.4482 0.1613 1.2445 0.296 Uiso 1 1 calc R U . . .
H11L H 1.3729 0.2000 1.2542 0.296 Uiso 1 1 calc R U . . .
C116 C 1.5597(10) 0.2535(14) 1.3516(11) 0.197(5) Uani 1 1 d G . . . .
H11M H 1.5888 0.3058 1.3814 0.296 Uiso 1 1 calc R U . . .
H11N H 1.5671 0.2382 1.3039 0.296 Uiso 1 1 calc R U . . .
H11O H 1.5847 0.2258 1.3715 0.296 Uiso 1 1 calc R U . . .
C101 C 1.4752(4) 0.6472(3) 1.8210(4) 0.281(11) Uani 1 1 d G . . . .
F1 F 1.3929(5) 0.6446(5) 1.7955(6) 0.230(3) Uani 1 1 d G . . . .
F2 F 1.5183(6) 0.6448(5) 1.7720(5) 0.230(3) Uani 1 1 d G . . . .
F3 F 1.5110(6) 0.7132(3) 1.8793(5) 0.230(3) Uani 1 1 d G . . . .
S1 S 1.4774(2) 0.5707(2) 1.8413(2) 0.1128(17) Uani 1 1 d G . . . .
O9 O 1.4284(4) 0.5825(4) 1.8946(3) 0.1167(12) Uani 1 1 d G . . . .
O10 O 1.4365(5) 0.5059(3) 1.7729(3) 0.1167(12) Uani 1 1 d G . . . .
O11 O 1.5698(3) 0.5836(4) 1.8687(4) 0.1167(12) Uani 1 1 d G . . . .
C102 C 0.8090(2) 0.4582(4) 1.8126(4) 0.281(11) Uani 1 1 d G . . . .
F4 F 0.7925(5) 0.5241(6) 1.8351(6) 0.230(3) Uani 1 1 d G . . . .
F5 F 0.7466(2) 0.4139(6) 1.8220(5) 0.230(3) Uani 1 1 d G . . . .
F6 F 0.8011(5) 0.4302(6) 1.7421(4) 0.230(3) Uani 1 1 d G . . . .
S2 S 0.9178(2) 0.46779(19) 1.86100(18) 0.0710(9) Uani 1 1 d G . . . .
O12 O 0.9756(3) 0.5168(3) 1.8444(4) 0.1167(12) Uani 1 1 d G . . . .
O13 O 0.9129(4) 0.4983(4) 1.9344(2) 0.1167(12) Uani 1 1 d G . . . .
O14 O 0.9238(4) 0.3925(2) 1.8289(4) 0.1167(12) Uani 1 1 d G . . . .
C103 C 1.6091(3) 0.0598(4) 1.3893(3) 0.281(11) Uani 1 1 d G . . . .
F7 F 1.6449(4) 0.1333(5) 1.4187(4) 0.230(3) Uani 1 1 d G . . . .
F8 F 1.6636(3) 0.0269(6) 1.3551(6) 0.230(3) Uani 1 1 d G . . . .
F9 F 1.6055(5) 0.0441(6) 1.4433(4) 0.230(3) Uani 1 1 d G . . . .
S3 S 1.5007(2) 0.03005(19) 1.32876(18) 0.0787(10) Uani 1 1 d G . . . .
O15 O 1.4516(4) 0.0707(4) 1.3749(3) 0.1167(12) Uani 1 1 d G . . . .
O16 O 1.5185(4) 0.0516(4) 1.2756(3) 0.1167(12) Uani 1 1 d G . . . .
O17 O 1.4728(4) -0.0490(2) 1.3040(4) 0.1167(12) Uani 1 1 d G . . . .
C104 C 1.1819(2) 0.0790(4) 0.7021(3) 0.281(11) Uani 1 1 d G . . . .
F10 F 1.2151(4) 0.0219(6) 0.6908(6) 0.230(3) Uani 1 1 d G . . . .
F11 F 1.1857(5) 0.1143(5) 0.7715(3) 0.230(3) Uani 1 1 d G . . . .
F12 F 1.2351(3) 0.1252(5) 0.6873(5) 0.230(3) Uani 1 1 d G . . . .
S4 S 1.06967(16) 0.04707(15) 0.64681(15) 0.0512(7) Uani 1 1 d G . . . .
O18 O 1.0787(4) 0.0109(3) 0.57454(18) 0.1167(12) Uani 1 1 d G . . . .
O19 O 1.0239(3) -0.0011(3) 0.6704(3) 0.1167(12) Uani 1 1 d G . . . .
O20 O 1.0465(4) 0.1154(2) 0.6653(4) 0.1167(12) Uani 1 1 d G . . . .
N1 N 1.3316(5) 0.1945(5) 1.5317(4) 0.0377(19) Uani 1 1 d . . . . .
N2 N 1.1113(5) 0.2886(4) 1.6077(4) 0.0358(18) Uani 1 1 d . . . . .
N3 N 0.8560(6) 0.2063(5) 0.8733(5) 0.047(2) Uani 1 1 d . . . . .
N4 N 0.6443(5) 0.3007(5) 0.9534(4) 0.0370(18) Uani 1 1 d . . . . .
O1 O 1.3834(4) 0.3479(4) 1.6030(3) 0.0381(15) Uani 1 1 d . . . . .
O2 O 1.2737(4) 0.3900(4) 1.6396(4) 0.0425(16) Uani 1 1 d . . . . .
O3 O 1.3778(4) 0.2783(4) 1.6816(3) 0.0384(15) Uani 1 1 d . . . . .
O4 O 1.2655(4) 0.3173(4) 1.7156(3) 0.0412(16) Uani 1 1 d . . . . .
O5 O 0.7074(5) 0.1862(4) 0.7678(4) 0.0518(19) Uani 1 1 d . . . . .
O6 O 0.5953(5) 0.2242(4) 0.8040(4) 0.0467(17) Uani 1 1 d . . . . .
O7 O 0.6962(5) 0.1029(4) 0.8337(4) 0.0474(17) Uani 1 1 d . . . . .
O8 O 0.5911(4) 0.1464(4) 0.8765(4) 0.0446(17) Uani 1 1 d . . . . .
Ru1 Ru 1.44950(5) 0.27071(5) 1.60485(4) 0.0397(2) Uani 1 1 d . . . . .
Ru2 Ru 1.18648(5) 0.38251(5) 1.70195(4) 0.0391(2) Uani 1 1 d . . . . .
Ru3 Ru 0.78345(6) 0.11705(6) 0.77354(5) 0.0513(3) Uani 1 1 d . . . . .
Ru4 Ru 0.52593(5) 0.22587(5) 0.88040(4) 0.0430(2) Uani 1 1 d . . . . .

loop_
_atom_site_aniso_label
_atom_site_aniso_U_11
_atom_site_aniso_U_22
_atom_site_aniso_U_33
_atom_site_aniso_U_23
_atom_site_aniso_U_13
_atom_site_aniso_U_12
C1 0.037(5) 0.047(7) 0.042(6) 0.028(5) 0.012(5) 0.010(5)
C2 0.029(5) 0.040(6) 0.040(5) 0.018(5) 0.009(4) 0.004(4)
C3 0.042(6) 0.061(7) 0.024(5) 0.016(5) 0.011(4) 0.023(5)
C4 0.042(6) 0.039(6) 0.037(5) 0.011(5) 0.007(5) 0.010(5)
C5 0.053(7) 0.041(7) 0.050(6) 0.024(6) 0.009(6) 0.012(5)
C6 0.044(6) 0.047(7) 0.055(7) 0.030(6) 0.001(5) -0.001(5)
C7 0.041(6) 0.045(7) 0.048(6) 0.017(5) 0.010(5) 0.012(5)
C8 0.048(6) 0.041(6) 0.041(5) 0.021(5) 0.024(5) 0.027(5)
C9 0.034(5) 0.039(6) 0.038(5) 0.016(5) 0.007(5) 0.009(5)
C10 0.059(7) 0.054(7) 0.040(6) 0.020(6) 0.015(5) 0.028(6)
C11 0.056(7) 0.051(7) 0.036(5) 0.019(5) 0.010(5) 0.030(6)
C12 0.047(6) 0.039(6) 0.042(6) 0.022(5) 0.012(5) 0.013(5)
C13 0.042(6) 0.065(8) 0.036(6) 0.019(6) 0.002(5) 0.020(6)
C14 0.049(6) 0.057(8) 0.056(7) 0.028(6) 0.013(6) 0.016(6)
C15 0.050(7) 0.091(11) 0.069(9) 0.040(8) 0.008(6) 0.017(7)
C16 0.070(9) 0.053(8) 0.079(9) 0.039(7) 0.018(7) 0.001(7)
C17 0.057(7) 0.067(9) 0.070(8) 0.040(7) 0.013(7) 0.015(7)
C18 0.047(6) 0.044(6) 0.036(5) 0.024(5) 0.012(5) 0.011(5)
C19 0.051(6) 0.053(7) 0.031(5) 0.020(5) 0.014(5) 0.020(5)
C20 0.047(6) 0.046(6) 0.044(6) 0.027(5) 0.017(5) 0.014(5)
C21 0.048(6) 0.057(7) 0.044(6) 0.027(6) 0.011(5) 0.027(6)
C22 0.053(7) 0.062(8) 0.056(7) 0.030(7) 0.007(6) 0.007(6)
C23 0.066(8) 0.059(8) 0.054(7) 0.034(6) 0.017(6) 0.016(6)
C24 0.050(6) 0.052(7) 0.054(7) 0.035(6) 0.013(6) 0.016(6)
C25 0.053(6) 0.052(7) 0.035(5) 0.024(5) 0.020(5) 0.031(5)
C26 0.045(6) 0.039(6) 0.051(6) 0.023(5) 0.018(5) 0.016(5)
C27 0.055(7) 0.050(7) 0.042(6) 0.026(5) 0.007(5) 0.014(5)
C28 0.052(6) 0.056(7) 0.042(6) 0.032(6) 0.017(5) 0.019(6)
C29 0.063(7) 0.043(7) 0.047(6) 0.024(5) 0.012(6) 0.017(6)
C30 0.071(8) 0.044(7) 0.055(7) 0.031(6) 0.026(6) 0.022(6)
C31 0.052(6) 0.060(8) 0.051(7) 0.038(6) 0.020(6) 0.021(6)
C32 0.044(6) 0.039(6) 0.042(6) 0.020(5) 0.018(5) 0.012(5)
C33 0.052(6) 0.037(6) 0.048(6) 0.028(5) 0.014(5) 0.012(5)
C34 0.051(6) 0.036(6) 0.042(6) 0.022(5) -0.001(5) 0.005(5)
C35 0.056(6) 0.033(6) 0.046(6) 0.018(5) 0.001(5) 0.006(5)
C36 0.043(5) 0.051(7) 0.040(5) 0.030(5) 0.012(5) 0.019(5)
C37 0.053(6) 0.043(7) 0.050(6) 0.031(6) 0.016(5) 0.017(5)
C38 0.054(6) 0.043(6) 0.041(6) 0.022(5) 0.014(5) 0.016(5)
C39 0.051(6) 0.037(6) 0.040(6) 0.019(5) 0.008(5) 0.009(5)
C40 0.043(6) 0.038(6) 0.042(5) 0.024(5) 0.014(5) 0.017(5)
C41 0.036(5) 0.038(6) 0.029(5) 0.007(4) 0.002(4) 0.007(4)
C42 0.042(6) 0.036(6) 0.046(6) 0.024(5) 0.002(5) -0.002(5)
C43 0.041(6) 0.057(8) 0.060(7) 0.029(6) 0.000(5) -0.002(5)
C44 0.059(7) 0.052(7) 0.048(6) 0.032(6) 0.012(6) 0.006(6)
C45 0.046(6) 0.046(6) 0.043(6) 0.027(5) 0.011(5) 0.015(5)
C46 0.042(5) 0.023(5) 0.033(5) 0.013(4) 0.002(4) 0.007(4)
C47 0.044(6) 0.041(6) 0.031(5) 0.022(5) 0.009(4) 0.014(5)
C48 0.044(6) 0.036(6) 0.037(5) 0.015(5) 0.009(5) 0.010(5)
C49 0.047(6) 0.052(7) 0.045(6) 0.015(6) 0.012(5) 0.007(5)
C50 0.039(6) 0.059(8) 0.071(8) 0.027(7) 0.004(6) -0.012(6)
C51 0.065(8) 0.058(9) 0.082(9) 0.039(8) 0.024(7) 0.002(7)
C52 0.050(6) 0.046(7) 0.046(6) 0.021(5) 0.015(5) 0.003(5)
C53 0.040(5) 0.031(6) 0.052(6) 0.016(5) 0.014(5) 0.008(5)
C54 0.043(6) 0.044(7) 0.032(5) 0.013(5) 0.002(5) 0.011(5)
C55 0.042(6) 0.030(6) 0.035(5) 0.006(5) -0.002(5) 0.001(5)
C56 0.032(5) 0.045(6) 0.027(5) 0.013(5) -0.004(4) 0.008(5)
C57 0.055(7) 0.040(6) 0.043(6) 0.019(5) 0.011(5) 0.012(5)
C58 0.059(7) 0.048(7) 0.037(6) 0.020(5) 0.018(6) 0.012(6)
C59 0.056(7) 0.051(7) 0.042(6) 0.027(6) 0.012(5) 0.019(6)
C60 0.043(6) 0.036(6) 0.030(5) 0.018(5) 0.000(4) 0.006(5)
C61 0.031(6) 0.084(10) 0.091(10) 0.055(9) 0.031(6) 0.011(6)
C62 0.032(6) 0.099(12) 0.065(8) 0.029(8) 0.015(6) 0.019(7)
C63 0.043(7) 0.125(14) 0.063(9) 0.051(10) 0.017(6) 0.038(8)
C64 0.052(7) 0.104(12) 0.126(14) 0.084(12) 0.049(9) 0.046(8)
C65 0.050(7) 0.068(9) 0.058(7) 0.018(6) 0.033(6) 0.037(6)
C66 0.034(6) 0.071(9) 0.054(7) 0.035(7) 0.019(5) 0.014(6)
C67 0.069(4) 0.072(5) 0.075(5) 0.019(4) 0.022(4) 0.015(4)
C68 0.119(5) 0.085(5) 0.109(5) 0.029(4) 0.024(4) 0.009(4)
C69 0.119(5) 0.085(5) 0.109(5) 0.029(4) 0.024(4) 0.009(4)
C70 0.116(15) 0.130(18) 0.30(3) 0.14(2) 0.097(18) 0.090(14)
C71 0.057(7) 0.054(7) 0.034(5) 0.017(5) 0.022(5) 0.026(6)
C72 0.032(6) 0.088(9) 0.050(7) 0.019(7) 0.025(5) 0.029(6)
C73 0.051(7) 0.062(8) 0.076(9) 0.030(7) 0.028(6) 0.033(7)
C74 0.079(9) 0.041(7) 0.051(7) 0.018(6) 0.019(6) 0.032(7)
C75 0.059(7) 0.038(7) 0.064(8) 0.015(6) 0.021(6) 0.016(6)
C76 0.047(6) 0.045(7) 0.042(6) 0.006(5) 0.009(5) 0.008(5)
C77 0.069(4) 0.072(5) 0.075(5) 0.019(4) 0.022(4) 0.015(4)
C78 0.119(5) 0.085(5) 0.109(5) 0.029(4) 0.024(4) 0.009(4)
C79 0.119(5) 0.085(5) 0.109(5) 0.029(4) 0.024(4) 0.009(4)
C80 0.121(12) 0.063(9) 0.088(10) 0.048(8) 0.053(9) 0.047(9)
C81 0.054(7) 0.075(9) 0.040(6) 0.020(6) 0.019(6) 0.010(7)
C82 0.044(7) 0.115(13) 0.070(9) 0.026(9) 0.036(7) 0.028(8)
C83 0.093(13) 0.23(3) 0.060(10) 0.036(14) 0.023(10) 0.130(17)
C84 0.100(13) 0.122(15) 0.073(11) 0.040(11) 0.032(11) 0.080(13)
C85 0.092(11) 0.051(8) 0.063(8) 0.015(7) 0.030(8) 0.024(8)
C86 0.056(7) 0.071(9) 0.034(6) 0.008(6) 0.018(5) 0.014(7)
C87 0.069(4) 0.072(5) 0.075(5) 0.019(4) 0.022(4) 0.015(4)
C88 0.119(5) 0.085(5) 0.109(5) 0.029(4) 0.024(4) 0.009(4)
C89 0.119(5) 0.085(5) 0.109(5) 0.029(4) 0.024(4) 0.009(4)
C90 0.33(4) 0.16(2) 0.085(13) 0.046(14) 0.057(18) 0.19(3)
C91 0.051(7) 0.046(7) 0.055(7) -0.002(6) 0.007(6) 0.031(6)
C92 0.041(6) 0.104(12) 0.034(6) 0.003(7) 0.009(5) 0.036(7)
C93 0.039(6) 0.109(13) 0.067(9) 0.047(9) 0.018(6) 0.033(7)
C94 0.032(6) 0.063(9) 0.062(8) 0.017(7) 0.002(5) 0.016(6)
C95 0.037(6) 0.050(8) 0.052(7) 0.015(6) -0.006(5) 0.008(5)
C96 0.032(5) 0.091(10) 0.046(6) 0.020(7) -0.012(5) 0.034(6)
C97 0.069(4) 0.072(5) 0.075(5) 0.019(4) 0.022(4) 0.015(4)
C98 0.119(5) 0.085(5) 0.109(5) 0.029(4) 0.024(4) 0.009(4)
C99 0.119(5) 0.085(5) 0.109(5) 0.029(4) 0.024(4) 0.009(4)
C100 0.074(10) 0.107(14) 0.114(13) 0.063(12) 0.031(9) 0.031(9)
O21 0.187(9) 0.189(9) 0.163(8) 0.055(7) -0.023(7) 0.074(7)
C105 0.159(11) 0.146(11) 0.116(9) 0.048(8) -0.030(8) 0.066(9)
C106 0.250(12) 0.217(11) 0.134(8) 0.069(8) 0.042(8) 0.129(10)
C107 0.250(12) 0.217(11) 0.134(8) 0.069(8) 0.042(8) 0.129(10)
O22 0.187(9) 0.189(9) 0.163(8) 0.055(7) -0.023(7) 0.074(7)
C108 0.159(11) 0.146(11) 0.116(9) 0.048(8) -0.030(8) 0.066(9)
C109 0.250(12) 0.217(11) 0.134(8) 0.069(8) 0.042(8) 0.129(10)
C110 0.250(12) 0.217(11) 0.134(8) 0.069(8) 0.042(8) 0.129(10)
O23 0.187(9) 0.189(9) 0.163(8) 0.055(7) -0.023(7) 0.074(7)
C111 0.159(11) 0.146(11) 0.116(9) 0.048(8) -0.030(8) 0.066(9)
C112 0.250(12) 0.217(11) 0.134(8) 0.069(8) 0.042(8) 0.129(10)
C113 0.250(12) 0.217(11) 0.134(8) 0.069(8) 0.042(8) 0.129(10)
O24 0.187(9) 0.189(9) 0.163(8) 0.055(7) -0.023(7) 0.074(7)
C114 0.159(11) 0.146(11) 0.116(9) 0.048(8) -0.030(8) 0.066(9)
C115 0.250(12) 0.217(11) 0.134(8) 0.069(8) 0.042(8) 0.129(10)
C116 0.250(12) 0.217(11) 0.134(8) 0.069(8) 0.042(8) 0.129(10)
C101 0.141(12) 0.40(3) 0.41(3) 0.31(3) 0.109(15) -0.008(14)
F1 0.148(3) 0.298(7) 0.266(6) 0.198(6) 0.009(4) -0.017(4)
F2 0.148(3) 0.298(7) 0.266(6) 0.198(6) 0.009(4) -0.017(4)
F3 0.148(3) 0.298(7) 0.266(6) 0.198(6) 0.009(4) -0.017(4)
S1 0.067(3) 0.139(5) 0.087(3) 0.041(3) -0.016(2) -0.008(3)
O9 0.131(3) 0.109(3) 0.113(3) 0.057(2) 0.044(2) 0.020(2)
O10 0.131(3) 0.109(3) 0.113(3) 0.057(2) 0.044(2) 0.020(2)
O11 0.131(3) 0.109(3) 0.113(3) 0.057(2) 0.044(2) 0.020(2)
C102 0.141(12) 0.40(3) 0.41(3) 0.31(3) 0.109(15) -0.008(14)
F4 0.148(3) 0.298(7) 0.266(6) 0.198(6) 0.009(4) -0.017(4)
F5 0.148(3) 0.298(7) 0.266(6) 0.198(6) 0.009(4) -0.017(4)
F6 0.148(3) 0.298(7) 0.266(6) 0.198(6) 0.009(4) -0.017(4)
S2 0.065(2) 0.064(2) 0.087(2) 0.043(2) 0.0226(19) 0.0067(17)
O12 0.131(3) 0.109(3) 0.113(3) 0.057(2) 0.044(2) 0.020(2)
O13 0.131(3) 0.109(3) 0.113(3) 0.057(2) 0.044(2) 0.020(2)
O14 0.131(3) 0.109(3) 0.113(3) 0.057(2) 0.044(2) 0.020(2)
C103 0.141(12) 0.40(3) 0.41(3) 0.31(3) 0.109(15) -0.008(14)
F7 0.148(3) 0.298(7) 0.266(6) 0.198(6) 0.009(4) -0.017(4)
F8 0.148(3) 0.298(7) 0.266(6) 0.198(6) 0.009(4) -0.017(4)
F9 0.148(3) 0.298(7) 0.266(6) 0.198(6) 0.009(4) -0.017(4)
S3 0.077(2) 0.063(2) 0.080(2) 0.020(2) 0.034(2) 0.0098(19)
O15 0.131(3) 0.109(3) 0.113(3) 0.057(2) 0.044(2) 0.020(2)
O16 0.131(3) 0.109(3) 0.113(3) 0.057(2) 0.044(2) 0.020(2)
O17 0.131(3) 0.109(3) 0.113(3) 0.057(2) 0.044(2) 0.020(2)
C104 0.141(12) 0.40(3) 0.41(3) 0.31(3) 0.109(15) -0.008(14)
F10 0.148(3) 0.298(7) 0.266(6) 0.198(6) 0.009(4) -0.017(4)
F11 0.148(3) 0.298(7) 0.266(6) 0.198(6) 0.009(4) -0.017(4)
F12 0.148(3) 0.298(7) 0.266(6) 0.198(6) 0.009(4) -0.017(4)
S4 0.0436(15) 0.0484(17) 0.0680(19) 0.0368(16) 0.0091(14) 0.0081(13)
O18 0.131(3) 0.109(3) 0.113(3) 0.057(2) 0.044(2) 0.020(2)
O19 0.131(3) 0.109(3) 0.113(3) 0.057(2) 0.044(2) 0.020(2)
O20 0.131(3) 0.109(3) 0.113(3) 0.057(2) 0.044(2) 0.020(2)
N1 0.044(5) 0.041(5) 0.035(4) 0.022(4) 0.010(4) 0.017(4)
N2 0.035(4) 0.034(5) 0.036(4) 0.017(4) 0.006(4) 0.009(4)
N3 0.053(5) 0.054(6) 0.043(5) 0.027(5) 0.021(4) 0.020(5)
N4 0.037(4) 0.043(5) 0.032(4) 0.021(4) 0.006(4) 0.008(4)
O1 0.033(3) 0.047(4) 0.040(4) 0.024(3) 0.013(3) 0.009(3)
O2 0.039(4) 0.044(4) 0.049(4) 0.024(4) 0.015(3) 0.015(3)
O3 0.038(4) 0.049(4) 0.032(3) 0.020(3) 0.015(3) 0.014(3)
O4 0.040(4) 0.055(5) 0.040(4) 0.028(4) 0.018(3) 0.019(3)
O5 0.056(5) 0.060(5) 0.039(4) 0.022(4) 0.013(4) 0.019(4)
O6 0.043(4) 0.056(5) 0.034(4) 0.018(4) 0.001(3) 0.016(4)
O7 0.051(4) 0.045(5) 0.045(4) 0.019(4) 0.014(4) 0.016(4)
O8 0.041(4) 0.047(5) 0.045(4) 0.022(4) 0.014(3) 0.010(3)
Ru1 0.0343(4) 0.0533(6) 0.0363(4) 0.0242(4) 0.0097(4) 0.0152(4)
Ru2 0.0397(5) 0.0387(5) 0.0391(5) 0.0173(4) 0.0131(4) 0.0122(4)
Ru3 0.0506(5) 0.0632(7) 0.0412(5) 0.0207(5) 0.0192(4) 0.0236(5)
Ru4 0.0364(5) 0.0531(6) 0.0337(4) 0.0163(4) 0.0032(4) 0.0151(4)

loop_
_atom_type_symbol
_atom_type_description
_atom_type_scat_dispersion_real
_atom_type_scat_dispersion_imag
_atom_type_scat_source
C C 0.0033 0.0016 'International Tables Vol C Tables 4.2.6.8 and 6.1.1.4'
H H 0.0000 0.0000 'International Tables Vol C Tables 4.2.6.8 and 6.1.1.4'
F F 0.0171 0.0103 'International Tables Vol C Tables 4.2.6.8 and 6.1.1.4'
N N 0.0061 0.0033 'International Tables Vol C Tables 4.2.6.8 and 6.1.1.4'
O O 0.0106 0.0060 'International Tables Vol C Tables 4.2.6.8 and 6.1.1.4'
S S 0.1246 0.1234 'International Tables Vol C Tables 4.2.6.8 and 6.1.1.4'
Ru Ru -1.2594 0.8363 'International Tables Vol C Tables 4.2.6.8 and 6.1.1.4'

loop_
_geom_angle_atom_site_label_1
_geom_angle_atom_site_label_2
_geom_angle_atom_site_label_3
_geom_angle
_geom_angle_site_symmetry_1
_geom_angle_site_symmetry_3
O2 C1 O1 126.8(9) . .
O2 C1 C2 117.3(8) . .
O1 C1 C2 115.8(9) . .
O3 C2 O4 124.0(9) . .
O3 C2 C1 118.4(8) . .
O4 C2 C1 117.4(9) . .
O5 C3 O6 125.0(10) . .
O5 C3 C4 117.1(9) . .
O6 C3 C4 117.9(9) . .
O8 C4 O7 124.9(10) . .
O8 C4 C3 117.6(9) . .
O7 C4 C3 117.5(9) . .
N1 C5 C6 122.8(10) . .
N1 C5 H5 118.6 . .
C6 C5 H5 118.6 . .
C7 C6 C5 119.4(10) . .
C7 C6 H6 120.3 . .
C5 C6 H6 120.3 . .
C8 C7 C6 117.5(10) . .
C8 C7 H7 121.2 . .
C6 C7 H7 121.2 . .
C7 C8 C9 119.5(9) . .
C7 C8 C10 120.2(10) . .
C9 C8 C10 120.1(10) . .
N1 C9 C8 120.9(9) . .
N1 C9 H9 119.5 . .
C8 C9 H9 119.6 . .
C11 C10 C8 178.2(11) . .
C10 C11 C12 177.0(13) . .
C13 C12 C11 118.7(10) . .
C13 C12 C25 120.6(9) . .
C11 C12 C25 120.7(10) . .
C12 C13 C14 122.9(10) . .
C12 C13 C18 119.5(10) . .
C14 C13 C18 117.5(11) . .
C15 C14 C13 121.5(11) . .
C15 C14 H14 119.2 . .
C13 C14 H14 119.3 . .
C14 C15 C16 120.6(12) . .
C14 C15 H15 119.7 . .
C16 C15 H15 119.7 . .
C17 C16 C15 121.1(12) . .
C17 C16 H16 119.4 . .
C15 C16 H16 119.4 . .
C16 C17 C18 121.0(11) . .
C16 C17 H17 119.5 . .
C18 C17 H17 119.5 . .
C19 C18 C17 123.0(9) . .
C19 C18 C13 118.7(9) . .
C17 C18 C13 118.3(10) . .
C20 C19 C18 122.4(9) . .
C20 C19 C26 119.9(10) . .
C18 C19 C26 117.5(10) . .
C19 C20 C21 122.8(9) . .
C19 C20 C25 118.4(10) . .
C21 C20 C25 118.7(10) . .
C22 C21 C20 121.7(10) . .
C22 C21 H21 119.1 . .
C20 C21 H21 119.1 . .
C21 C22 C23 119.4(11) . .
C21 C22 H22 120.3 . .
C23 C22 H22 120.3 . .
C24 C23 C22 120.4(11) . .
C24 C23 H23 119.8 . .
C22 C23 H23 119.8 . .
C23 C24 C25 121.2(10) . .
C23 C24 H24 119.4 . .
C25 C24 H24 119.4 . .
C24 C25 C12 121.5(9) . .
C24 C25 C20 118.4(10) . .
C12 C25 C20 120.1(10) . .
C27 C26 C19 178.9(13) . .
C26 C27 C28 175.2(13) . .
C32 C28 C29 118.4(9) . .
C32 C28 C27 121.4(10) . .
C29 C28 C27 120.1(10) . .
C30 C29 C28 118.7(11) . .
C30 C29 H29 120.6 . .
C28 C29 H29 120.6 . .
C29 C30 C31 119.3(11) . .
C29 C30 H30 120.4 . .
C31 C30 H30 120.4 . .
N3 C31 C30 122.9(10) . .
N3 C31 H31 118.5 . .
C30 C31 H31 118.5 . .
N3 C32 C28 123.3(10) . .
N3 C32 H32 118.3 . .
C28 C32 H32 118.3 . .
N2 C33 C34 121.3(9) . .
N2 C33 H33 119.4 . .
C34 C33 H33 119.4 . .
C33 C34 C35 120.4(10) . .
C33 C34 H34 119.8 . .
C35 C34 H34 119.8 . .
C34 C35 C36 119.1(10) . .
C34 C35 H35 120.5 . .
C36 C35 H35 120.4 . .
C35 C36 C37 118.2(9) . .
C35 C36 C38 121.7(10) . .
C37 C36 C38 120.1(10) . .
N2 C37 C36 122.9(9) . .
N2 C37 H37 118.5 . .
C36 C37 H37 118.5 . .
C39 C38 C36 178.2(12) . .
C38 C39 C40 176.2(12) . .
C41 C40 C39 119.8(9) . .
C41 C40 C53 122.1(9) . .
C39 C40 C53 118.1(9) . .
C40 C41 C42 123.5(9) . .
C40 C41 C46 119.3(9) . .
C42 C41 C46 117.2(9) . .
C43 C42 C41 121.6(10) . .
C43 C42 H42 119.2 . .
C41 C42 H42 119.2 . .
C42 C43 C44 120.1(11) . .
C42 C43 H43 119.9 . .
C44 C43 H43 119.9 . .
C45 C44 C43 121.3(11) . .
C45 C44 H44 119.4 . .
C43 C44 H44 119.4 . .
C44 C45 C46 121.1(9) . .
C44 C45 H45 119.5 . .
C46 C45 H45 119.5 . .
C45 C46 C47 123.1(8) . .
C45 C46 C41 118.7(9) . .
C47 C46 C41 118.2(9) . .
C48 C47 C46 122.8(8) . .
C48 C47 C54 119.6(9) . .
C46 C47 C54 117.5(9) . .
C47 C48 C49 123.9(9) . .
C47 C48 C53 119.1(9) . .
C49 C48 C53 117.0(10) . .
C50 C49 C48 122.9(11) . .
C50 C49 H49 118.6 . .
C48 C49 H49 118.6 . .
C49 C50 C51 119.2(11) . .
C49 C50 H50 120.4 . .
C51 C50 H50 120.4 . .
C52 C51 C50 120.8(11) . .
C52 C51 H51 119.6 . .
C50 C51 H51 119.6 . .
C51 C52 C53 120.4(11) . .
C51 C52 H52 119.8 . .
C53 C52 H52 119.8 . .
C52 C53 C40 121.8(10) . .
C52 C53 C48 119.7(10) . .
C40 C53 C48 118.5(9) . .
C55 C54 C47 177.9(12) . .
C54 C55 C56 176.2(11) . .
C60 C56 C57 116.1(9) . .
C60 C56 C55 121.4(10) . .
C57 C56 C55 122.4(9) . .
C56 C57 C58 120.0(10) . .
C56 C57 H57 120.0 . .
C58 C57 H57 120.0 . .
C59 C58 C57 119.5(11) . .
C59 C58 H58 120.2 . .
C57 C58 H58 120.2 . .
C58 C59 N4 121.9(9) . .
C58 C59 H59 119.0 . .
N4 C59 H59 119.0 . .
N4 C60 C56 125.6(9) . .
N4 C60 H60 117.2 . .
C56 C60 H60 117.2 . .
C62 C61 C66 119.1(13) . .
C62 C61 C67 122.2(14) . .
C66 C61 C67 118.1(12) . .
C62 C61 Ru1 70.4(7) . .
C66 C61 Ru1 69.7(6) . .
C67 C61 Ru1 124.7(8) . .
C63 C62 C61 121.2(14) . .
C63 C62 Ru1 71.4(8) . .
C61 C62 Ru1 72.1(7) . .
C63 C62 H62 119.4 . .
C61 C62 H62 119.4 . .
Ru1 C62 H62 129.6 . .
C62 C63 C64 121.2(13) . .
C62 C63 Ru1 71.8(8) . .
C64 C63 Ru1 71.8(7) . .
C62 C63 H63 119.4 . .
C64 C63 H63 119.4 . .
Ru1 C63 H63 129.6 . .
C63 C64 C65 117.6(13) . .
C63 C64 C70 126.4(16) . .
C65 C64 C70 115.6(18) . .
C63 C64 Ru1 70.2(8) . .
C65 C64 Ru1 68.8(6) . .
C70 C64 Ru1 126.3(10) . .
C66 C65 C64 120.4(13) . .
C66 C65 Ru1 72.0(6) . .
C64 C65 Ru1 72.2(7) . .
C66 C65 H65 119.8 . .
C64 C65 H65 119.8 . .
Ru1 C65 H65 128.1 . .
C65 C66 C61 120.4(11) . .
C65 C66 Ru1 70.5(6) . .
C61 C66 Ru1 72.2(6) . .
C65 C66 H66 119.8 . .
C61 C66 H66 119.8 . .
Ru1 C66 H66 130.0 . .
C69 C67 C61 114.7(15) . .
C69 C67 C68 100.7(15) . .
C61 C67 C68 106.8(13) . .
C69 C67 H67 111.4 . .
C61 C67 H67 111.4 . .
C68 C67 H67 111.4 . .
C67 C68 H68A 109.5 . .
C67 C68 H68B 109.5 . .
H68A C68 H68B 109.5 . .
C67 C68 H68C 109.5 . .
H68A C68 H68C 109.5 . .
H68B C68 H68C 109.5 . .
C67 C69 H69A 109.5 . .
C67 C69 H69B 109.5 . .
H69A C69 H69B 109.5 . .
C67 C69 H69C 109.5 . .
H69A C69 H69C 109.5 . .
H69B C69 H69C 109.5 . .
C64 C70 H70A 109.5 . .
C64 C70 H70B 109.5 . .
H70A C70 H70B 109.5 . .
C64 C70 H70C 109.5 . .
H70A C70 H70C 109.5 . .
H70B C70 H70C 109.5 . .
C72 C71 C76 118.8(10) . .
C72 C71 C77 122.0(12) . .
C76 C71 C77 119.0(11) . .
C72 C71 Ru2 71.5(5) . .
C76 C71 Ru2 70.8(6) . .
C77 C71 Ru2 125.1(8) . .
C71 C72 C73 119.3(11) . .
C71 C72 Ru2 71.0(5) . .
C73 C72 Ru2 70.4(6) . .
C71 C72 H72 120.4 . .
C73 C72 H72 120.4 . .
Ru2 C72 H72 130.8 . .
C74 C73 C72 122.7(12) . .
C74 C73 Ru2 72.6(7) . .
C72 C73 Ru2 71.1(6) . .
C74 C73 H73 118.6 . .
C72 C73 H73 118.6 . .
Ru2 C73 H73 130.5 . .
C73 C74 C75 118.2(11) . .
C73 C74 C80 123.3(13) . .
C75 C74 C80 117.8(13) . .
C73 C74 Ru2 71.4(7) . .
C75 C74 Ru2 69.9(6) . .
C80 C74 Ru2 122.3(8) . .
C76 C75 C74 119.9(11) . .
C76 C75 Ru2 71.5(7) . .
C74 C75 Ru2 70.9(6) . .
C76 C75 H75 120.1 . .
C74 C75 H75 120.1 . .
Ru2 C75 H75 130.0 . .
C75 C76 C71 121.2(11) . .
C75 C76 Ru2 71.4(7) . .
C71 C76 Ru2 70.9(6) . .
C75 C76 H76 119.4 . .
C71 C76 H76 119.4 . .
Ru2 C76 H76 131.1 . .
C78 C77 C79 110.7(14) . .
C78 C77 C71 114.8(13) . .
C79 C77 C71 108.8(13) . .
C78 C77 H77 107.4 . .
C79 C77 H77 107.4 . .
C71 C77 H77 107.4 . .
C77 C78 H78A 109.5 . .
C77 C78 H78B 109.5 . .
H78A C78 H78B 109.5 . .
C77 C78 H78C 109.5 . .
H78A C78 H78C 109.5 . .
H78B C78 H78C 109.5 . .
C77 C79 H79A 109.5 . .
C77 C79 H79B 109.5 . .
H79A C79 H79B 109.5 . .
C77 C79 H79C 109.5 . .
H79A C79 H79C 109.5 . .
H79B C79 H79C 109.5 . .
C74 C80 H80A 109.5 . .
C74 C80 H80B 109.5 . .
H80A C80 H80B 109.5 . .
C74 C80 H80C 109.5 . .
H80A C80 H80C 109.5 . .
H80B C80 H80C 109.5 . .
C82 C81 C86 116.9(12) . .
C82 C81 C87 126.4(13) . .
C86 C81 C87 116.7(12) . .
C82 C81 Ru3 69.8(6) . .
C86 C81 Ru3 71.2(6) . .
C87 C81 Ru3 128.4(9) . .
C83 C82 C81 122.7(16) . .
C83 C82 Ru3 73.3(8) . .
C81 C82 Ru3 71.7(6) . .
C83 C82 H82 118.7 . .
C81 C82 H82 118.7 . .
Ru3 C82 H82 128.9 . .
C84 C83 C82 120.5(15) . .
C84 C83 Ru3 70.4(9) . .
C82 C83 Ru3 68.8(8) . .
C84 C83 H83 119.8 . .
C82 C83 H83 119.7 . .
Ru3 C83 H83 134.6 . .
C83 C84 C85 119.8(16) . .
C83 C84 C90 121(2) . .
C85 C84 C90 120(2) . .
C83 C84 Ru3 72.9(11) . .
C85 C84 Ru3 71.8(8) . .
C90 C84 Ru3 124.7(12) . .
C84 C85 C86 120.1(15) . .
C84 C85 Ru3 70.7(9) . .
C86 C85 Ru3 70.0(7) . .
C84 C85 H85 119.9 . .
C86 C85 H85 119.9 . .
Ru3 C85 H85 132.5 . .
C81 C86 C85 119.6(12) . .
C81 C86 Ru3 70.5(7) . .
C85 C86 Ru3 70.5(7) . .
C81 C86 H86 120.2 . .
C85 C86 H86 120.2 . .
Ru3 C86 H86 131.5 . .
C89 C87 C81 110.6(13) . .
C89 C87 C88 109.8(14) . .
C81 C87 C88 114.5(13) . .
C89 C87 H87 107.2 . .
C81 C87 H87 107.2 . .
C88 C87 H87 107.2 . .
C87 C88 H88A 109.5 . .
C87 C88 H88B 109.5 . .
H88A C88 H88B 109.5 . .
C87 C88 H88C 109.5 . .
H88A C88 H88C 109.5 . .
H88B C88 H88C 109.5 . .
C87 C89 H89A 109.5 . .
C87 C89 H89B 109.5 . .
H89A C89 H89B 109.5 . .
C87 C89 H89C 109.5 . .
H89A C89 H89C 109.5 . .
H89B C89 H89C 109.5 . .
C84 C90 H90A 109.5 . .
C84 C90 H90B 109.5 . .
H90A C90 H90B 109.5 . .
C84 C90 H90C 109.5 . .
H90A C90 H90C 109.5 . .
H90B C90 H90C 109.5 . .
C96 C91 C92 116.8(12) . .
C96 C91 C97 121.8(13) . .
C92 C91 C97 121.2(12) . .
C96 C91 Ru4 69.7(6) . .
C92 C91 Ru4 68.6(6) . .
C97 C91 Ru4 128.8(9) . .
C93 C92 C91 120.2(11) . .
C93 C92 Ru4 70.7(7) . .
C91 C92 Ru4 72.6(6) . .
C93 C92 H92 119.9 . .
C91 C92 H92 119.9 . .
Ru4 C92 H92 129.3 . .
C94 C93 C92 121.9(12) . .
C94 C93 Ru4 73.1(7) . .
C92 C93 Ru4 70.8(7) . .
C94 C93 H93 119.0 . .
C92 C93 H93 119.0 . .
Ru4 C93 H93 129.6 . .
C93 C94 C95 118.9(13) . .
C93 C94 C100 120.2(13) . .
C95 C94 C100 120.7(12) . .
C93 C94 Ru4 69.6(7) . .
C95 C94 Ru4 71.1(7) . .
C100 C94 Ru4 127.4(9) . .
C96 C95 C94 121.3(11) . .
C96 C95 Ru4 70.6(6) . .
C94 C95 Ru4 71.3(6) . .
C96 C95 H95 119.3 . .
C94 C95 H95 119.3 . .
Ru4 C95 H95 131.7 . .
C95 C96 C91 120.7(12) . .
C95 C96 Ru4 71.7(6) . .
C91 C96 Ru4 71.8(6) . .
C95 C96 H96 119.6 . .
C91 C96 H96 119.6 . .
Ru4 C96 H96 129.2 . .
C99 C97 C98 114.6(15) . .
C99 C97 C91 109.2(12) . .
C98 C97 C91 114.1(13) . .
C99 C97 H97 106.1 . .
C98 C97 H97 106.1 . .
C91 C97 H97 106.1 . .
C97 C98 H98A 109.5 . .
C97 C98 H98B 109.5 . .
H98A C98 H98B 109.5 . .
C97 C98 H98C 109.5 . .
H98A C98 H98C 109.5 . .
H98B C98 H98C 109.5 . .
C97 C99 H99A 109.5 . .
C97 C99 H99B 109.5 . .
H99A C99 H99B 109.5 . .
C97 C99 H99C 109.5 . .
H99A C99 H99C 109.5 . .
H99B C99 H99C 109.5 . .
C94 C100 H10A 109.5 . .
C94 C100 H10B 109.5 . .
H10A C100 H10B 109.5 . .
C94 C100 H10C 109.5 . .
H10A C100 H10C 109.5 . .
H10B C100 H10C 109.5 . .
O21 C105 C107 124.0 . .
O21 C105 C106 125.1 . .
C107 C105 C106 110.9 . .
C105 C106 H10D 109.5 . .
C105 C106 H10E 109.5 . .
H10D C106 H10E 109.5 . .
C105 C106 H10F 109.5 . .
H10D C106 H10F 109.5 . .
H10E C106 H10F 109.5 . .
C105 C107 H10G 109.5 . .
C105 C107 H10H 109.5 . .
H10G C107 H10H 109.5 . .
C105 C107 H10I 109.5 . .
H10G C107 H10I 109.5 . .
H10H C107 H10I 109.5 . .
O22 C108 C110 124.0 . .
O22 C108 C109 125.1 . .
C110 C108 C109 110.9 . .
C108 C109 H10J 109.9 . .
C108 C109 H10K 109.9 . .
H10J C109 H10K 109.1 . .
C108 C109 H10L 109.9 . .
H10J C109 H10L 109.1 . .
H10K C109 H10L 109.1 . .
C108 C110 H11A 109.5 . .
C108 C110 H11B 109.5 . .
H11A C110 H11B 109.5 . .
C108 C110 H11C 109.5 . .
H11A C110 H11C 109.5 . .
H11B C110 H11C 109.5 . .
O23 C111 C113 124.00(6) . .
O23 C111 C112 125.1 . .
C113 C111 C112 110.9 . .
C111 C112 H11D 109.5 . .
C111 C112 H11E 109.5 . .
H11D C112 H11E 109.5 . .
C111 C112 H11F 109.5 . .
H11D C112 H11F 109.5 . .
H11E C112 H11F 109.5 . .
C111 C113 H11G 109.5 . .
C111 C113 H11H 109.5 . .
H11G C113 H11H 109.5 . .
C111 C113 H11I 109.5 . .
H11G C113 H11I 109.5 . .
H11H C113 H11I 109.5 . .
O24 C114 C116 124.0 . .
O24 C114 C115 125.1 . .
C116 C114 C115 110.9 . .
C114 C115 H11J 109.5 . .
C114 C115 H11K 109.5 . .
H11J C115 H11K 109.5 . .
C114 C115 H11L 109.5 . .
H11J C115 H11L 109.5 . .
H11K C115 H11L 109.5 . .
C114 C116 H11M 109.5 . .
C114 C116 H11N 109.5 . .
H11M C116 H11N 109.5 . .
C114 C116 H11O 109.5 . .
H11M C116 H11O 109.5 . .
H11N C116 H11O 109.5 . .
F2 C101 F3 107.7 . .
F2 C101 F1 107.5 . .
F3 C101 F1 107.0 . .
F2 C101 S1 111.5 . .
F3 C101 S1 111.7 . .
F1 C101 S1 111.2 . .
O10 S1 O9 115.5 . .
O10 S1 O11 115.5 . .
O9 S1 O11 113.9 . .
O10 S1 C101 103.1 . .
O9 S1 C101 103.4 . .
O11 S1 C101 103.0 . .
F5 C102 F6 107.7 . .
F5 C102 F4 107.5 . .
F6 C102 F4 107.0 . .
F5 C102 S2 111.5 . .
F6 C102 S2 111.7 . .
F4 C102 S2 111.3 . .
O13 S2 O12 115.5 . .
O13 S2 O14 115.5 . .
O12 S2 O14 113.9 . .
O13 S2 C102 103.1 . .
O12 S2 C102 103.4 . .
O14 S2 C102 103.0 . .
F8 C103 F9 107.7 . .
F8 C103 F7 107.5 . .
F9 C103 F7 107.0 . .
F8 C103 S3 111.5 . .
F9 C103 S3 111.7 . .
F7 C103 S3 111.2 . .
O16 S3 O15 115.5 . .
O16 S3 O17 115.5 . .
O15 S3 O17 113.9 . .
O16 S3 C103 103.1 . .
O15 S3 C103 103.4 . .
O17 S3 C103 103.0 . .
F11 C104 F12 107.7 . .
F11 C104 F10 107.5 . .
F12 C104 F10 107.0 . .
F11 C104 S4 111.5 . .
F12 C104 S4 111.7 . .
F10 C104 S4 111.2 . .
O19 S4 O18 115.5 . .
O19 S4 O20 115.5 . .
O18 S4 O20 113.9 . .
O19 S4 C104 103.1 . .
O18 S4 C104 103.4 . .
O20 S4 C104 103.0 . .
C5 N1 C9 119.8(9) . .
C5 N1 Ru1 120.9(7) . .
C9 N1 Ru1 119.0(7) . .
C37 N2 C33 118.0(9) . .
C37 N2 Ru2 119.8(7) . .
C33 N2 Ru2 122.2(6) . .
C32 N3 C31 117.2(10) . .
C32 N3 Ru3 119.9(7) . .
C31 N3 Ru3 122.3(7) . .
C60 N4 C59 116.9(9) . .
C60 N4 Ru4 121.6(7) . .
C59 N4 Ru4 121.4(6) . .
C1 O1 Ru1 114.1(6) . .
C1 O2 Ru2 114.3(6) . .
C2 O3 Ru1 112.2(6) . .
C2 O4 Ru2 112.6(6) . .
C3 O5 Ru3 113.5(7) . .
C3 O6 Ru4 111.7(6) . .
C4 O7 Ru3 112.9(7) . .
C4 O8 Ru4 112.6(7) . .
N1 Ru1 O1 82.1(3) . .
N1 Ru1 O3 83.5(3) . .
O1 Ru1 O3 78.0(2) . .
N1 Ru1 C65 90.0(4) . .
O1 Ru1 C65 132.8(4) . .
O3 Ru1 C65 147.4(4) . .
N1 Ru1 C66 107.6(4) . .
O1 Ru1 C66 101.5(4) . .
O3 Ru1 C66 168.8(4) . .
C65 Ru1 C66 37.5(5) . .
N1 Ru1 C63 134.1(6) . .
O1 Ru1 C63 141.8(6) . .
O3 Ru1 C63 92.7(4) . .
C65 Ru1 C63 69.3(5) . .
C66 Ru1 C63 80.8(5) . .
N1 Ru1 C62 169.4(5) . .
O1 Ru1 C62 108.2(5) . .
O3 Ru1 C62 101.0(4) . .
C65 Ru1 C62 81.0(5) . .
C66 Ru1 C62 68.3(5) . .
C63 Ru1 C62 36.8(5) . .
N1 Ru1 C64 101.7(5) . .
O1 Ru1 C64 170.1(4) . .
O3 Ru1 C64 111.3(4) . .
C65 Ru1 C64 39.0(5) . .
C66 Ru1 C64 68.7(5) . .
C63 Ru1 C64 38.0(6) . .
C62 Ru1 C64 67.7(6) . .
N1 Ru1 C61 142.8(4) . .
O1 Ru1 C61 90.9(4) . .
O3 Ru1 C61 130.9(4) . .
C65 Ru1 C61 68.2(5) . .
C66 Ru1 C61 38.0(5) . .
C63 Ru1 C61 67.3(5) . .
C62 Ru1 C61 37.5(5) . .
C64 Ru1 C61 80.5(5) . .
N2 Ru2 O2 84.3(3) . .
N2 Ru2 O4 87.7(3) . .
O2 Ru2 O4 78.3(2) . .
N2 Ru2 C73 93.3(4) . .
O2 Ru2 C73 122.0(4) . .
O4 Ru2 C73 159.7(4) . .
N2 Ru2 C75 155.4(4) . .
O2 Ru2 C75 93.0(4) . .
O4 Ru2 C75 115.7(4) . .
C73 Ru2 C75 67.4(5) . .
N2 Ru2 C76 158.2(4) . .
O2 Ru2 C76 116.9(4) . .
O4 Ru2 C76 91.8(4) . .
C73 Ru2 C76 79.8(5) . .
C75 Ru2 C76 37.1(4) . .
N2 Ru2 C71 120.0(4) . .
O2 Ru2 C71 154.3(4) . .
O4 Ru2 C71 93.5(3) . .
C73 Ru2 C71 68.5(4) . .
C75 Ru2 C71 68.4(5) . .
C76 Ru2 C71 38.3(4) . .
N2 Ru2 C72 93.8(4) . .
O2 Ru2 C72 160.4(4) . .
O4 Ru2 C72 121.2(4) . .
C73 Ru2 C72 38.5(4) . .
C75 Ru2 C72 80.6(5) . .
C76 Ru2 C72 67.9(4) . .
C71 Ru2 C72 37.5(4) . .
N2 Ru2 C74 116.6(4) . .
O2 Ru2 C74 95.4(4) . .
O4 Ru2 C74 154.4(4) . .
C73 Ru2 C74 36.0(5) . .
C75 Ru2 C74 39.2(4) . .
C76 Ru2 C74 68.8(4) . .
C71 Ru2 C74 81.5(4) . .
C72 Ru2 C74 67.9(5) . .
O5 Ru3 N3 86.5(3) . .
O5 Ru3 O7 78.9(3) . .
N3 Ru3 O7 82.4(3) . .
O5 Ru3 C82 117.3(5) . .
N3 Ru3 C82 96.9(5) . .
O7 Ru3 C82 163.7(5) . .
O5 Ru3 C81 91.3(4) . .
N3 Ru3 C81 125.6(4) . .
O7 Ru3 C81 150.1(4) . .
C82 Ru3 C81 38.5(5) . .
O5 Ru3 C84 160.8(6) . .
N3 Ru3 C84 111.6(6) . .
O7 Ru3 C84 96.7(6) . .
C82 Ru3 C84 68.4(7) . .
C81 Ru3 C84 83.3(6) . .
O5 Ru3 C86 94.5(4) . .
N3 Ru3 C86 163.8(4) . .
O7 Ru3 C86 113.7(4) . .
C82 Ru3 C86 68.3(5) . .
C81 Ru3 C86 38.3(5) . .
C84 Ru3 C86 70.0(6) . .
O5 Ru3 C85 123.4(5) . .
N3 Ru3 C85 147.8(5) . .
O7 Ru3 C85 91.5(4) . .
C82 Ru3 C85 80.5(6) . .
C81 Ru3 C85 70.3(5) . .
C84 Ru3 C85 37.5(6) . .
C86 Ru3 C85 39.5(5) . .
O5 Ru3 C83 154.8(9) . .
N3 Ru3 C83 91.7(6) . .
O7 Ru3 C83 125.8(8) . .
C82 Ru3 C83 37.9(7) . .
C81 Ru3 C83 69.4(6) . .
C84 Ru3 C83 36.7(8) . .
C86 Ru3 C83 80.6(6) . .
C85 Ru3 C83 66.5(8) . .
N4 Ru4 O6 83.1(3) . .
N4 Ru4 O8 82.9(3) . .
O6 Ru4 O8 79.3(3) . .
N4 Ru4 C93 111.8(4) . .
O6 Ru4 C93 164.8(5) . .
O8 Ru4 C93 99.0(4) . .
N4 Ru4 C92 91.3(4) . .
O6 Ru4 C92 149.2(5) . .
O8 Ru4 C92 130.2(5) . .
C93 Ru4 C92 38.5(5) . .
N4 Ru4 C96 130.5(4) . .
O6 Ru4 C96 91.3(4) . .
O8 Ru4 C96 144.3(4) . .
C93 Ru4 C96 81.2(5) . .
C92 Ru4 C96 69.5(5) . .
N4 Ru4 C95 167.8(4) . .
O6 Ru4 C95 98.6(4) . .
O8 Ru4 C95 109.4(4) . .
C93 Ru4 C95 67.5(5) . .
C92 Ru4 C95 81.0(5) . .
C96 Ru4 C95 37.7(4) . .
N4 Ru4 C94 146.7(4) . .
O6 Ru4 C94 127.6(4) . .
O8 Ru4 C94 90.1(4) . .
C93 Ru4 C94 37.3(5) . .
C92 Ru4 C94 68.7(5) . .
C96 Ru4 C94 68.5(5) . .
C95 Ru4 C94 37.5(4) . .
N4 Ru4 C91 99.4(4) . .
O6 Ru4 C91 112.1(4) . .
O8 Ru4 C91 168.5(4) . .
C93 Ru4 C91 69.6(5) . .
C92 Ru4 C91 38.9(5) . .
C96 Ru4 C91 38.5(4) . .
C95 Ru4 C91 68.7(4) . .
C94 Ru4 C91 81.9(5) . .

loop_
_geom_bond_atom_site_label_1
_geom_bond_atom_site_label_2
_geom_bond_distance
_geom_bond_site_symmetry_2
C1 O2 1.226(11) .
C1 O1 1.244(11) .
C1 C2 1.509(13) .
C2 O3 1.243(11) .
C2 O4 1.256(11) .
C3 O5 1.236(11) .
C3 O6 1.254(11) .
C3 C4 1.517(14) .
C4 O8 1.235(12) .
C4 O7 1.240(12) .
C5 N1 1.302(13) .
C5 C6 1.380(15) .
C5 H5 0.9300 .
C6 C7 1.370(14) .
C6 H6 0.9300 .
C7 C8 1.369(14) .
C7 H7 0.9300 .
C8 C9 1.413(14) .
C8 C10 1.427(14) .
C9 N1 1.306(11) .
C9 H9 0.9300 .
C10 C11 1.190(13) .
C11 C12 1.384(13) .
C12 C13 1.380(15) .
C12 C25 1.414(15) .
C13 C14 1.391(16) .
C13 C18 1.452(14) .
C14 C15 1.368(17) .
C14 H14 0.9300 .
C15 C16 1.368(17) .
C15 H15 0.9300 .
C16 C17 1.349(17) .
C16 H16 0.9300 .
C17 C18 1.405(15) .
C17 H17 0.9300 .
C18 C19 1.391(15) .
C19 C20 1.388(14) .
C19 C26 1.427(14) .
C20 C21 1.396(15) .
C20 C25 1.431(13) .
C21 C22 1.320(15) .
C21 H21 0.9300 .
C22 C23 1.434(15) .
C22 H22 0.9300 .
C23 C24 1.337(16) .
C23 H23 0.9300 .
C24 C25 1.384(14) .
C24 H24 0.9300 .
C26 C27 1.188(13) .
C27 C28 1.408(13) .
C28 C32 1.355(15) .
C28 C29 1.393(15) .
C29 C30 1.351(14) .
C29 H29 0.9300 .
C30 C31 1.367(16) .
C30 H30 0.9300 .
C31 N3 1.334(14) .
C31 H31 0.9300 .
C32 N3 1.334(12) .
C32 H32 0.9300 .
C33 N2 1.361(12) .
C33 C34 1.361(14) .
C33 H33 0.9300 .
C34 C35 1.366(13) .
C34 H34 0.9300 .
C35 C36 1.367(14) .
C35 H35 0.9300 .
C36 C37 1.392(15) .
C36 C38 1.411(13) .
C37 N2 1.325(12) .
C37 H37 0.9300 .
C38 C39 1.180(13) .
C39 C40 1.413(13) .
C40 C41 1.374(14) .
C40 C53 1.415(14) .
C41 C42 1.411(14) .
C41 C46 1.430(13) .
C42 C43 1.345(14) .
C42 H42 0.9300 .
C43 C44 1.382(15) .
C43 H43 0.9300 .
C44 C45 1.332(15) .
C44 H44 0.9300 .
C45 C46 1.400(13) .
C45 H45 0.9300 .
C46 C47 1.406(14) .
C47 C48 1.372(13) .
C47 C54 1.409(13) .
C48 C49 1.413(15) .
C48 C53 1.425(14) .
C49 C50 1.315(15) .
C49 H49 0.9300 .
C50 C51 1.436(17) .
C50 H50 0.9300 .
C51 C52 1.336(17) .
C51 H51 0.9300 .
C52 C53 1.400(14) .
C52 H52 0.9300 .
C54 C55 1.200(13) .
C55 C56 1.380(13) .
C56 C60 1.364(13) .
C56 C57 1.369(14) .
C57 C58 1.380(14) .
C57 H57 0.9300 .
C58 C59 1.338(15) .
C58 H58 0.9300 .
C59 N4 1.357(13) .
C59 H59 0.9300 .
C60 N4 1.315(11) .
C60 H60 0.9300 .
C61 C62 1.387(18) .
C61 C66 1.402(18) .
C61 C67 1.487(19) .
C61 Ru1 2.168(10) .
C62 C63 1.35(2) .
C62 Ru1 2.147(12) .
C62 H62 0.9300 .
C63 C64 1.40(2) .
C63 Ru1 2.142(12) .
C63 H63 0.9300 .
C64 C65 1.430(18) .
C64 C70 1.52(2) .
C64 Ru1 2.162(12) .
C65 C66 1.367(16) .
C65 Ru1 2.117(9) .
C65 H65 0.9300 .
C66 Ru1 2.136(10) .
C66 H66 0.9300 .
C67 C69 1.37(2) .
C67 C68 1.50(2) .
C67 H67 0.9800 .
C68 H68A 0.9600 .
C68 H68B 0.9600 .
C68 H68C 0.9600 .
C69 H69A 0.9600 .
C69 H69B 0.9600 .
C69 H69C 0.9600 .
C70 H70A 0.9600 .
C70 H70B 0.9600 .
C70 H70C 0.9600 .
C71 C72 1.388(15) .
C71 C76 1.411(16) .
C71 C77 1.523(18) .
C71 Ru2 2.153(9) .
C72 C73 1.420(17) .
C72 Ru2 2.159(9) .
C72 H72 0.9300 .
C73 C74 1.333(17) .
C73 Ru2 2.150(11) .
C73 H73 0.9300 .
C74 C75 1.449(17) .
C74 C80 1.476(16) .
C74 Ru2 2.166(10) .
C75 C76 1.368(16) .
C75 Ru2 2.152(12) .
C75 H75 0.9300 .
C76 Ru2 2.152(11) .
C76 H76 0.9300 .
C77 C78 1.50(2) .
C77 C79 1.50(2) .
C77 H77 0.9800 .
C78 H78A 0.9600 .
C78 H78B 0.9600 .
C78 H78C 0.9600 .
C79 H79A 0.9600 .
C79 H79B 0.9600 .
C79 H79C 0.9600 .
C80 H80A 0.9600 .
C80 H80B 0.9600 .
C80 H80C 0.9600 .
C81 C82 1.397(19) .
C81 C86 1.400(17) .
C81 C87 1.496(19) .
C81 Ru3 2.129(11) .
C82 C83 1.39(3) .
C82 Ru3 2.105(11) .
C82 H82 0.9300 .
C83 C84 1.35(3) .
C83 Ru3 2.162(13) .
C83 H83 0.9300 .
C84 C85 1.38(2) .
C84 C90 1.47(3) .
C84 Ru3 2.131(16) .
C85 C86 1.449(18) .
C85 Ru3 2.146(13) .
C85 H85 0.9300 .
C86 Ru3 2.138(11) .
C86 H86 0.9300 .
C87 C89 1.49(2) .
C87 C88 1.50(2) .
C87 H87 0.9800 .
C88 H88A 0.9600 .
C88 H88B 0.9600 .
C88 H88C 0.9600 .
C89 H89A 0.9600 .
C89 H89B 0.9600 .
C89 H89C 0.9600 .
C90 H90A 0.9600 .
C90 H90B 0.9600 .
C90 H90C 0.9600 .
C91 C96 1.427(16) .
C91 C92 1.433(18) .
C91 C97 1.508(19) .
C91 Ru4 2.178(10) .
C92 C93 1.401(19) .
C92 Ru4 2.125(10) .
C92 H92 0.9300 .
C93 C94 1.371(18) .
C93 Ru4 2.123(12) .
C93 H93 0.9300 .
C94 C95 1.394(17) .
C94 C100 1.489(19) .
C94 Ru4 2.168(12) .
C95 C96 1.393(17) .
C95 Ru4 2.165(10) .
C95 H95 0.9300 .
C96 Ru4 2.150(9) .
C96 H96 0.9300 .
C97 C99 1.47(2) .
C97 C98 1.49(2) .
C97 H97 0.9800 .
C98 H98A 0.9600 .
C98 H98B 0.9600 .
C98 H98C 0.9600 .
C99 H99A 0.9600 .
C99 H99B 0.9600 .
C99 H99C 0.9600 .
C100 H10A 0.9600 .
C100 H10B 0.9600 .
C100 H10C 0.9600 .
O21 C105 1.1361 .
C105 C107 1.4798 .
C105 C106 1.5118 .
C106 H10D 0.9600 .
C106 H10E 0.9600 .
C106 H10F 0.9600 .
C107 H10G 0.9600 .
C107 H10H 0.9600 .
C107 H10I 0.9600 .
O22 C108 1.1361 .
C108 C110 1.4798 .
C108 C109 1.5118 .
C109 H10J 0.9638 .
C109 H10K 0.9638 .
C109 H10L 0.9638 .
C110 H11A 0.9600 .
C110 H11B 0.9600 .
C110 H11C 0.9600 .
O23 C111 1.1361 .
C111 C113 1.4798 .
C111 C112 1.5118 .
C112 H11D 0.9600 .
C112 H11E 0.9600 .
C112 H11F 0.9600 .
C113 H11G 0.9600 .
C113 H11H 0.9600 .
C113 H11I 0.9600 .
O24 C114 1.1361 .
C114 C116 1.4798 .
C114 C115 1.5118 .
C115 H11J 0.9600 .
C115 H11K 0.9600 .
C115 H11L 0.9600 .
C116 H11M 0.9600 .
C116 H11N 0.9600 .
C116 H11O 0.9600 .
C101 F2 1.3225 .
C101 F3 1.3302 .
C101 F1 1.3359 .
C101 S1 1.8237 .
S1 O10 1.4318 .
S1 O9 1.4366 .
S1 O11 1.4399 .
C102 F5 1.3225 .
C102 F6 1.3301 .
C102 F4 1.3360 .
C102 S2 1.8236 .
S2 O13 1.4318 .
S2 O12 1.4366 .
S2 O14 1.4399 .
C103 F8 1.3225 .
C103 F9 1.3302 .
C103 F7 1.3360 .
C103 S3 1.8236 .
S3 O16 1.4318 .
S3 O15 1.4366 .
S3 O17 1.4399 .
C104 F11 1.3226 .
C104 F12 1.3301 .
C104 F10 1.3359 .
C104 S4 1.8237 .
S4 O19 1.4318 .
S4 O18 1.4366 .
S4 O20 1.4398 .
N1 Ru1 2.091(8) .
N2 Ru2 2.073(8) .
N3 Ru3 2.087(9) .
N4 Ru4 2.087(8) .
O1 Ru1 2.098(6) .
O2 Ru2 2.092(6) .
O3 Ru1 2.101(6) .
O4 Ru2 2.105(6) .
O5 Ru3 2.087(7) .
O6 Ru4 2.093(7) .
O7 Ru3 2.092(7) .
O8 Ru4 2.099(7) .

loop_
_geom_torsion_atom_site_label_1
_geom_torsion_atom_site_label_2
_geom_torsion_atom_site_label_3
_geom_torsion_atom_site_label_4
_geom_torsion
_geom_torsion_site_symmetry_1
_geom_torsion_site_symmetry_2
_geom_torsion_site_symmetry_3
_geom_torsion_site_symmetry_4
O2 C1 C2 O3 -178.7(9) . . . .
O1 C1 C2 O3 6.2(14) . . . .
O2 C1 C2 O4 -2.9(15) . . . .
O1 C1 C2 O4 -178.0(9) . . . .
O5 C3 C4 O8 174.5(9) . . . .
O6 C3 C4 O8 -2.6(15) . . . .
O5 C3 C4 O7 -5.0(15) . . . .
O6 C3 C4 O7 177.9(9) . . . .
N1 C5 C6 C7 -3.4(17) . . . .
C5 C6 C7 C8 3.0(16) . . . .
C6 C7 C8 C9 -1.7(14) . . . .
C6 C7 C8 C10 -177.1(10) . . . .
C7 C8 C9 N1 0.5(14) . . . .
C10 C8 C9 N1 175.9(9) . . . .
C11 C12 C13 C14 0.9(17) . . . .
C25 C12 C13 C14 -176.2(10) . . . .
C11 C12 C13 C18 -177.6(9) . . . .
C25 C12 C13 C18 5.3(16) . . . .
C12 C13 C14 C15 -179.5(12) . . . .
C18 C13 C14 C15 -1.0(17) . . . .
C13 C14 C15 C16 0(2) . . . .
C14 C15 C16 C17 1(2) . . . .
C15 C16 C17 C18 -1(2) . . . .
C16 C17 C18 C19 -177.0(12) . . . .
C16 C17 C18 C13 0.9(18) . . . .
C12 C13 C18 C19 -3.1(16) . . . .
C14 C13 C18 C19 178.3(10) . . . .
C12 C13 C18 C17 178.9(11) . . . .
C14 C13 C18 C17 0.3(16) . . . .
C17 C18 C19 C20 176.7(11) . . . .
C13 C18 C19 C20 -1.2(16) . . . .
C17 C18 C19 C26 0.7(16) . . . .
C13 C18 C19 C26 -177.2(9) . . . .
C18 C19 C20 C21 179.7(10) . . . .
C26 C19 C20 C21 -4.4(16) . . . .
C18 C19 C20 C25 3.2(15) . . . .
C26 C19 C20 C25 179.1(9) . . . .
C19 C20 C21 C22 179.6(11) . . . .
C25 C20 C21 C22 -4.0(16) . . . .
C20 C21 C22 C23 4.1(18) . . . .
C21 C22 C23 C24 -3.0(19) . . . .
C22 C23 C24 C25 1.8(18) . . . .
C23 C24 C25 C12 178.6(11) . . . .
C23 C24 C25 C20 -1.6(16) . . . .
C13 C12 C25 C24 176.5(10) . . . .
C11 C12 C25 C24 -0.6(15) . . . .
C13 C12 C25 C20 -3.3(15) . . . .
C11 C12 C25 C20 179.7(9) . . . .
C19 C20 C25 C24 179.2(10) . . . .
C21 C20 C25 C24 2.6(15) . . . .
C19 C20 C25 C12 -1.0(14) . . . .
C21 C20 C25 C12 -177.6(9) . . . .
C32 C28 C29 C30 1.3(16) . . . .
C27 C28 C29 C30 178.5(10) . . . .
C28 C29 C30 C31 -0.4(17) . . . .
C29 C30 C31 N3 0.3(17) . . . .
C29 C28 C32 N3 -2.1(16) . . . .
C27 C28 C32 N3 -179.2(10) . . . .
N2 C33 C34 C35 2.4(16) . . . .
C33 C34 C35 C36 -1.1(17) . . . .
C34 C35 C36 C37 0.9(15) . . . .
C34 C35 C36 C38 -177.3(10) . . . .
C35 C36 C37 N2 -2.1(15) . . . .
C38 C36 C37 N2 176.2(9) . . . .
C39 C40 C41 C42 -2.1(15) . . . .
C53 C40 C41 C42 177.9(10) . . . .
C39 C40 C41 C46 179.6(9) . . . .
C53 C40 C41 C46 -0.4(15) . . . .
C40 C41 C42 C43 -178.4(11) . . . .
C46 C41 C42 C43 -0.1(16) . . . .
C41 C42 C43 C44 -1.6(18) . . . .
C42 C43 C44 C45 1.4(19) . . . .
C43 C44 C45 C46 0.3(18) . . . .
C44 C45 C46 C47 178.8(10) . . . .
C44 C45 C46 C41 -2.0(15) . . . .
C40 C41 C46 C45 -179.8(9) . . . .
C42 C41 C46 C45 1.8(14) . . . .
C40 C41 C46 C47 -0.5(14) . . . .
C42 C41 C46 C47 -178.9(9) . . . .
C45 C46 C47 C48 -178.1(10) . . . .
C41 C46 C47 C48 2.7(14) . . . .
C45 C46 C47 C54 -1.1(15) . . . .
C41 C46 C47 C54 179.6(9) . . . .
C46 C47 C48 C49 177.3(10) . . . .
C54 C47 C48 C49 0.4(15) . . . .
C46 C47 C48 C53 -3.8(15) . . . .
C54 C47 C48 C53 179.4(9) . . . .
C47 C48 C49 C50 179.0(11) . . . .
C53 C48 C49 C50 0.0(17) . . . .
C48 C49 C50 C51 -1.1(19) . . . .
C49 C50 C51 C52 2(2) . . . .
C50 C51 C52 C53 -1.5(19) . . . .
C51 C52 C53 C40 179.1(11) . . . .
C51 C52 C53 C48 0.3(17) . . . .
C41 C40 C53 C52 -179.4(10) . . . .
C39 C40 C53 C52 0.6(15) . . . .
C41 C40 C53 C48 -0.6(15) . . . .
C39 C40 C53 C48 179.4(9) . . . .
C47 C48 C53 C52 -178.6(10) . . . .
C49 C48 C53 C52 0.5(15) . . . .
C47 C48 C53 C40 2.7(14) . . . .
C49 C48 C53 C40 -178.3(9) . . . .
C60 C56 C57 C58 -0.6(15) . . . .
C55 C56 C57 C58 175.6(10) . . . .
C56 C57 C58 C59 1.6(16) . . . .
C57 C58 C59 N4 -2.0(16) . . . .
C57 C56 C60 N4 0.0(15) . . . .
C55 C56 C60 N4 -176.2(10) . . . .
C66 C61 C62 C63 2.3(16) . . . .
C67 C61 C62 C63 173.4(11) . . . .
Ru1 C61 C62 C63 54.0(10) . . . .
C66 C61 C62 Ru1 -51.8(9) . . . .
C67 C61 C62 Ru1 119.3(11) . . . .
C61 C62 C63 C64 -0.1(18) . . . .
Ru1 C62 C63 C64 54.2(10) . . . .
C61 C62 C63 Ru1 -54.3(10) . . . .
C62 C63 C64 C65 -2.8(17) . . . .
Ru1 C63 C64 C65 51.5(9) . . . .
C62 C63 C64 C70 -175.3(12) . . . .
Ru1 C63 C64 C70 -121.1(13) . . . .
C62 C63 C64 Ru1 -54.3(10) . . . .
C63 C64 C65 C66 3.5(16) . . . .
C70 C64 C65 C66 176.9(11) . . . .
Ru1 C64 C65 C66 55.7(9) . . . .
C63 C64 C65 Ru1 -52.2(10) . . . .
C70 C64 C65 Ru1 121.2(11) . . . .
C64 C65 C66 C61 -1.5(15) . . . .
Ru1 C65 C66 C61 54.3(9) . . . .
C64 C65 C66 Ru1 -55.8(9) . . . .
C62 C61 C66 C65 -1.4(15) . . . .
C67 C61 C66 C65 -172.9(10) . . . .
Ru1 C61 C66 C65 -53.5(9) . . . .
C62 C61 C66 Ru1 52.1(9) . . . .
C67 C61 C66 Ru1 -119.4(10) . . . .
C62 C61 C67 C69 -11.5(19) . . . .
C66 C61 C67 C69 159.7(13) . . . .
Ru1 C61 C67 C69 75.9(17) . . . .
C62 C61 C67 C68 99.1(14) . . . .
C66 C61 C67 C68 -89.7(14) . . . .
Ru1 C61 C67 C68 -173.5(11) . . . .
C76 C71 C72 C73 1.4(15) . . . .
C77 C71 C72 C73 -173.5(11) . . . .
Ru2 C71 C72 C73 -53.2(9) . . . .
C76 C71 C72 Ru2 54.6(8) . . . .
C77 C71 C72 Ru2 -120.3(10) . . . .
C71 C72 C73 C74 0.0(17) . . . .
Ru2 C72 C73 C74 -53.5(10) . . . .
C71 C72 C73 Ru2 53.5(9) . . . .
C72 C73 C74 C75 -0.8(17) . . . .
Ru2 C73 C74 C75 -53.6(9) . . . .
C72 C73 C74 C80 169.7(11) . . . .
Ru2 C73 C74 C80 116.9(11) . . . .
C72 C73 C74 Ru2 52.8(10) . . . .
C73 C74 C75 C76 0.2(16) . . . .
C80 C74 C75 C76 -170.8(11) . . . .
Ru2 C74 C75 C76 -54.1(9) . . . .
C73 C74 C75 Ru2 54.4(9) . . . .
C80 C74 C75 Ru2 -116.7(10) . . . .
C74 C75 C76 C71 1.2(16) . . . .
Ru2 C75 C76 C71 -52.7(9) . . . .
C74 C75 C76 Ru2 53.9(9) . . . .
C72 C71 C76 C75 -2.0(15) . . . .
C77 C71 C76 C75 173.1(11) . . . .
Ru2 C71 C76 C75 52.9(10) . . . .
C72 C71 C76 Ru2 -54.9(8) . . . .
C77 C71 C76 Ru2 120.2(10) . . . .
C72 C71 C77 C78 12.2(17) . . . .
C76 C71 C77 C78 -162.8(12) . . . .
Ru2 C71 C77 C78 -76.7(15) . . . .
C72 C71 C77 C79 -112.5(13) . . . .
C76 C71 C77 C79 72.6(15) . . . .
Ru2 C71 C77 C79 158.6(11) . . . .
C86 C81 C82 C83 -0.1(19) . . . .
C87 C81 C82 C83 178.5(13) . . . .
Ru3 C81 C82 C83 55.0(12) . . . .
C86 C81 C82 Ru3 -55.2(10) . . . .
C87 C81 C82 Ru3 123.5(13) . . . .
C81 C82 C83 C84 -5(2) . . . .
Ru3 C82 C83 C84 49.7(14) . . . .
C81 C82 C83 Ru3 -54.3(12) . . . .
C82 C83 C84 C85 7(2) . . . .
Ru3 C83 C84 C85 56.4(13) . . . .
C82 C83 C84 C90 -169.7(14) . . . .
Ru3 C83 C84 C90 -120.6(15) . . . .
C82 C83 C84 Ru3 -49.0(14) . . . .
C83 C84 C85 C86 -6(2) . . . .
C90 C84 C85 C86 171.5(13) . . . .
Ru3 C84 C85 C86 51.4(11) . . . .
C83 C84 C85 Ru3 -56.9(14) . . . .
C90 C84 C85 Ru3 120.1(14) . . . .
C82 C81 C86 C85 1.9(16) . . . .
C87 C81 C86 C85 -176.8(11) . . . .
Ru3 C81 C86 C85 -52.6(10) . . . .
C82 C81 C86 Ru3 54.5(9) . . . .
C87 C81 C86 Ru3 -124.3(11) . . . .
C84 C85 C86 C81 0.9(18) . . . .
Ru3 C85 C86 C81 52.6(10) . . . .
C84 C85 C86 Ru3 -51.7(11) . . . .
C82 C81 C87 C89 101.1(16) . . . .
C86 C81 C87 C89 -80.3(15) . . . .
Ru3 C81 C87 C89 -166.8(11) . . . .
C82 C81 C87 C88 -24(2) . . . .
C86 C81 C87 C88 154.9(13) . . . .
Ru3 C81 C87 C88 68.5(17) . . . .
C96 C91 C92 C93 -2.3(16) . . . .
C97 C91 C92 C93 -177.5(11) . . . .
Ru4 C91 C92 C93 -54.2(9) . . . .
C96 C91 C92 Ru4 52.0(9) . . . .
C97 C91 C92 Ru4 -123.3(11) . . . .
C91 C92 C93 C94 0.5(17) . . . .
Ru4 C92 C93 C94 -54.7(10) . . . .
C91 C92 C93 Ru4 55.1(9) . . . .
C92 C93 C94 C95 0.5(17) . . . .
Ru4 C93 C94 C95 -53.1(9) . . . .
C92 C93 C94 C100 175.9(11) . . . .
Ru4 C93 C94 C100 122.2(11) . . . .
C92 C93 C94 Ru4 53.6(10) . . . .
C93 C94 C95 C96 0.4(16) . . . .
C100 C94 C95 C96 -174.9(11) . . . .
Ru4 C94 C95 C96 -52.0(9) . . . .
C93 C94 C95 Ru4 52.4(9) . . . .
C100 C94 C95 Ru4 -122.9(11) . . . .
C94 C95 C96 C91 -2.4(16) . . . .
Ru4 C95 C96 C91 -54.7(9) . . . .
C94 C95 C96 Ru4 52.3(9) . . . .
C92 C91 C96 C95 3.2(15) . . . .
C97 C91 C96 C95 178.4(11) . . . .
Ru4 C91 C96 C95 54.6(9) . . . .
C92 C91 C96 Ru4 -51.4(9) . . . .
C97 C91 C96 Ru4 123.8(11) . . . .
C96 C91 C97 C99 106.1(14) . . . .
C92 C91 C97 C99 -78.9(16) . . . .
Ru4 C91 C97 C99 -165.4(11) . . . .
C96 C91 C97 C98 -23.6(18) . . . .
C92 C91 C97 C98 151.3(13) . . . .
Ru4 C91 C97 C98 64.9(17) . . . .
F2 C101 S1 O10 -59.5 . . . .
F3 C101 S1 O10 179.9 . . . .
F1 C101 S1 O10 60.4 . . . .
F2 C101 S1 O9 179.9 . . . .
F3 C101 S1 O9 59.3 . . . .
F1 C101 S1 O9 -60.2 . . . .
F2 C101 S1 O11 61.0 . . . .
F3 C101 S1 O11 -59.6 . . . .
F1 C101 S1 O11 -179.1 . . . .
F5 C102 S2 O13 -59.5 . . . .
F6 C102 S2 O13 179.9 . . . .
F4 C102 S2 O13 60.4 . . . .
F5 C102 S2 O12 179.9 . . . .
F6 C102 S2 O12 59.3 . . . .
F4 C102 S2 O12 -60.2 . . . .
F5 C102 S2 O14 61.0 . . . .
F6 C102 S2 O14 -59.6 . . . .
F4 C102 S2 O14 -179.1 . . . .
F8 C103 S3 O16 -59.5 . . . .
F9 C103 S3 O16 179.9 . . . .
F7 C103 S3 O16 60.4 . . . .
F8 C103 S3 O15 179.9 . . . .
F9 C103 S3 O15 59.3 . . . .
F7 C103 S3 O15 -60.2 . . . .
F8 C103 S3 O17 61.0 . . . .
F9 C103 S3 O17 -59.6 . . . .
F7 C103 S3 O17 -179.1 . . . .
F11 C104 S4 O19 -59.5 . . . .
F12 C104 S4 O19 179.9 . . . .
F10 C104 S4 O19 60.4 . . . .
F11 C104 S4 O18 179.9 . . . .
F12 C104 S4 O18 59.3 . . . .
F10 C104 S4 O18 -60.2 . . . .
F11 C104 S4 O20 61.0 . . . .
F12 C104 S4 O20 -59.6 . . . .
F10 C104 S4 O20 -179.1 . . . .
C6 C5 N1 C9 2.2(16) . . . .
C6 C5 N1 Ru1 176.0(8) . . . .
C8 C9 N1 C5 -0.7(14) . . . .
C8 C9 N1 Ru1 -174.7(7) . . . .
C36 C37 N2 C33 3.3(15) . . . .
C36 C37 N2 Ru2 -174.6(7) . . . .
C34 C33 N2 C37 -3.4(14) . . . .
C34 C33 N2 Ru2 174.4(8) . . . .
C28 C32 N3 C31 1.9(15) . . . .
C28 C32 N3 Ru3 173.5(8) . . . .
C30 C31 N3 C32 -0.9(15) . . . .
C30 C31 N3 Ru3 -172.4(8) . . . .
C56 C60 N4 C59 -0.3(15) . . . .
C56 C60 N4 Ru4 176.6(8) . . . .
C58 C59 N4 C60 1.4(15) . . . .
C58 C59 N4 Ru4 -175.5(8) . . . .
O2 C1 O1 Ru1 -170.7(9) . . . .
C2 C1 O1 Ru1 3.9(11) . . . .
O1 C1 O2 Ru2 175.8(9) . . . .
C2 C1 O2 Ru2 1.3(12) . . . .
O4 C2 O3 Ru1 171.9(8) . . . .
C1 C2 O3 Ru1 -12.6(11) . . . .
O3 C2 O4 Ru2 178.3(8) . . . .
C1 C2 O4 Ru2 2.8(11) . . . .
O6 C3 O5 Ru3 179.7(8) . . . .
C4 C3 O5 Ru3 2.9(12) . . . .
O5 C3 O6 Ru4 -168.0(9) . . . .
C4 C3 O6 Ru4 8.8(11) . . . .
O8 C4 O7 Ru3 -175.3(8) . . . .
C3 C4 O7 Ru3 4.2(12) . . . .
O7 C4 O8 Ru4 174.3(9) . . . .
C3 C4 O8 Ru4 -5.2(11) . . . .
